data_7711771
loop_
_publ_author_name
'Luz, Christian'
'Glok, Eduard'
'Horrer, G\"unther'
'Radius, Udo'

_publ_section_title
;
 N Heterocyclic Carbene and Cyclic (Alkyl)(amino)carbene Complexes of
 Molybdenum(IV) and Tungsten(IV)
;
_journal_name_full 'Dalton Transactions'
_journal_paper_doi 10.1039/D2DT03409C
_journal_year 2022
_chemical_formula_moiety '3(C34 H46 Cl4 N4 W), C7 H8'
_chemical_formula_sum 'C109 H146 Cl12 N12 W3'
_chemical_formula_weight 2601.30
_space_group_crystal_system triclinic
_space_group_IT_number 2
_space_group_name_Hall '-P 1'
_space_group_name_H-M_alt 'P -1'
_atom_sites_solution_hydrogens geom
_atom_sites_solution_primary dual
_atom_sites_solution_secondary difmap
_audit_creation_method SHELXL-2018/3
_audit_update_record
;
2022-10-20 deposited with the CCDC.	2022-11-14 downloaded from the CCDC.
;
_cell_angle_alpha 114.5430(10)
_cell_angle_beta 105.9470(10)
_cell_angle_gamma 94.4780(10)
_cell_formula_units_Z 4
_cell_length_a 20.55250(10)
_cell_length_b 25.8044(2)
_cell_length_c 25.9330(2)
_cell_measurement_reflns_used 115542
_cell_measurement_temperature 100(2)
_cell_measurement_theta_max 77.3960
_cell_measurement_theta_min 2.0850
_cell_volume 11735.3(2)
_computing_cell_refinement 'CrysAlisPro 1.171.40.53 (Rigaku OD, 2019)'
_computing_data_collection 'CrysAlisPro 1.171.40.53 (Rigaku OD, 2019)'
_computing_data_reduction 'CrysAlisPro 1.171.40.53 (Rigaku OD, 2019)'
_computing_molecular_graphics 'ShelXLe (Huebschle et all, 2011)'
_computing_publication_material 'SHELXL-2014/6 (Sheldrick, 2014)'
_computing_structure_refinement 'SHELXL-2018/3 (Sheldrick, 2018)'
_computing_structure_solution 'SHELXT 2014/5 (Sheldrick, 2014)'
_diffrn_ambient_temperature 100(2)
_diffrn_measured_fraction_theta_full 0.998
_diffrn_measured_fraction_theta_max 0.982
_diffrn_measurement_device_type 'XtaLAB Synergy, Dualflex, HyPix'
_diffrn_measurement_method '\w scans'
_diffrn_radiation_type CuK\a
_diffrn_radiation_wavelength 1.54184
_diffrn_reflns_av_R_equivalents 0.0524
_diffrn_reflns_av_unetI/netI 0.0354
_diffrn_reflns_Laue_measured_fraction_full 0.998
_diffrn_reflns_Laue_measured_fraction_max 0.982
_diffrn_reflns_limit_h_max 26
_diffrn_reflns_limit_h_min -24
_diffrn_reflns_limit_k_max 32
_diffrn_reflns_limit_k_min -32
_diffrn_reflns_limit_l_max 32
_diffrn_reflns_limit_l_min -32
_diffrn_reflns_number 243807
_diffrn_reflns_point_group_measured_fraction_full 0.998
_diffrn_reflns_point_group_measured_fraction_max 0.982
_diffrn_reflns_theta_full 72.000
_diffrn_reflns_theta_max 77.706
_diffrn_reflns_theta_min 2.046
_diffrn_source 'micro-focus sealed X-ray tube'
_exptl_absorpt_coefficient_mu 8.206
_exptl_absorpt_correction_T_max 1.000
_exptl_absorpt_correction_T_min 0.337
_exptl_absorpt_correction_type gaussian
_exptl_absorpt_process_details
;
CrysAlisPro 1.171.41.73a (Rigaku Oxford Diffraction, 2020)
Numerical absorption correction based on gaussian integration over
a multifaceted crystal model
Empirical absorption correction using spherical harmonics,
implemented in SCALE3 ABSPACK scaling algorithm.
;
_exptl_crystal_colour yellow
_exptl_crystal_density_diffrn 1.472
_exptl_crystal_description plate
_exptl_crystal_F_000 5240
_exptl_crystal_size_max 0.180
_exptl_crystal_size_mid 0.140
_exptl_crystal_size_min 0.130
_refine_diff_density_max 2.056
_refine_diff_density_min -1.868
_refine_diff_density_rms 0.102
_refine_ls_extinction_method none
_refine_ls_goodness_of_fit_ref 1.010
_refine_ls_hydrogen_treatment constr
_refine_ls_matrix_type full
_refine_ls_number_parameters 2465
_refine_ls_number_reflns 49142
_refine_ls_number_restraints 14
_refine_ls_restrained_S_all 1.012
_refine_ls_R_factor_all 0.0411
_refine_ls_R_factor_gt 0.0349
_refine_ls_shift/su_max 0.006
_refine_ls_shift/su_mean 0.000
_refine_ls_structure_factor_coef Fsqd
_refine_ls_weighting_details 'w=1/[\s^2^(Fo^2^)+(0.0337P)^2^+33.9894P] where P=(Fo^2^+2Fc^2^)/3'
_refine_ls_weighting_scheme calc
_refine_ls_wR_factor_gt 0.0840
_refine_ls_wR_factor_ref 0.0868
_reflns_Friedel_coverage 0.000
_reflns_number_gt 43799
_reflns_number_total 49142
_reflns_threshold_expression 'I > 2\s(I)'
_cod_data_source_file d2dt03409c2.cif
_cod_data_source_block compound_25
_cod_original_cell_volume 11735.30(17)
_cod_database_code 7711771
_shelx_shelxl_version_number 2018/3
_shelx_space_group_comment
;
The symmetry employed for this shelxl refinement is uniquely defined
by the following loop, which should always be used as a source of
symmetry information in preference to the above space-group names.
They are only intended as comments.
;
_shelx_estimated_absorpt_t_min 0.320
_shelx_estimated_absorpt_t_max 0.415

loop_
_space_group_symop_operation_xyz
'x, y, z'
'-x, -y, -z'

loop_
_atom_site_label
_atom_site_type_symbol
_atom_site_fract_x
_atom_site_fract_y
_atom_site_fract_z
_atom_site_U_iso_or_equiv
_atom_site_adp_type
_atom_site_occupancy
_atom_site_site_symmetry_order
_atom_site_calc_flag
_atom_site_refinement_flags_posn
_atom_site_refinement_flags_adp
_atom_site_refinement_flags_occupancy
_atom_site_disorder_assembly
_atom_site_disorder_group
W001 W 0.67944(2) 0.70377(2) 0.63025(2) 0.02071(4) Uani 1 1 d . . . . .
N1 N 0.6643(2) 0.05638(16) -0.01873(16) 0.0379(8) Uani 1 1 d . . . . .
N2 N 0.8677(2) 0.95291(15) 1.03456(15) 0.0345(7) Uani 1 1 d . . . . .
W002 W 0.53055(2) -0.59206(2) -0.18876(2) 0.02100(4) Uani 1 1 d . . . . .
W003 W 0.87213(2) 1.12331(2) 0.91321(2) 0.02285(4) Uani 1 1 d . . . . .
W004 W 1.00800(2) 0.41458(2) 0.77788(2) 0.02223(4) Uani 1 1 d . . . . .
W005 W 0.65653(2) -0.11987(2) 0.09634(2) 0.02251(4) Uani 1 1 d . . . . .
W006 W 0.78664(2) 0.31017(2) 0.35360(2) 0.02295(4) Uani 1 1 d . . . . .
Cl07 Cl 0.62898(4) -0.62093(4) -0.21263(4) 0.02731(16) Uani 1 1 d . . . . .
Cl08 Cl 0.68134(5) 0.71342(4) 0.54420(4) 0.02769(17) Uani 1 1 d . . . . .
Cl09 Cl 0.66625(4) 0.30394(4) 0.33181(4) 0.02784(17) Uani 1 1 d . . . . .
Cl0A Cl 0.79493(4) 0.69256(4) 0.64939(4) 0.02795(17) Uani 1 1 d . . . . .
Cl0B Cl 0.78471(5) 0.34294(4) 0.28200(4) 0.03022(18) Uani 1 1 d . . . . .
Cl0C Cl 1.05289(5) 0.50814(4) 0.79445(4) 0.02843(17) Uani 1 1 d . . . . .
Cl0D Cl 0.66849(5) 0.67226(4) 0.70029(4) 0.02822(17) Uani 1 1 d . . . . .
Cl0E Cl 0.79470(5) 0.29994(4) 0.44085(4) 0.03224(19) Uani 1 1 d . . . . .
Cl0F Cl 0.90897(5) 0.44417(4) 0.79833(4) 0.03133(18) Uani 1 1 d . . . . .
Cl0G Cl 1.10744(4) 0.38536(4) 0.75643(4) 0.03096(18) Uani 1 1 d . . . . .
Cl0H Cl 0.49245(5) -0.68517(4) -0.20010(4) 0.03183(19) Uani 1 1 d . . . . .
Cl0I Cl 0.56504(4) 0.71700(4) 0.61167(4) 0.02970(17) Uani 1 1 d . . . . .
Cl0J Cl 0.99400(5) 1.14494(4) 0.94425(4) 0.03080(18) Uani 1 1 d . . . . .
Cl0K Cl 0.97619(5) 0.32684(4) 0.78132(4) 0.03212(19) Uani 1 1 d . . . . .
Cl0L Cl 0.65278(5) -0.18908(4) 0.00201(4) 0.03225(19) Uani 1 1 d . . . . .
Cl0M Cl 0.87606(5) 1.19330(4) 1.00751(4) 0.03078(18) Uani 1 1 d . . . . .
Cl0N Cl 0.77880(5) -0.10002(4) 0.13147(4) 0.03329(19) Uani 1 1 d . . . . .
Cl0O Cl 0.53469(5) -0.13974(4) 0.06361(4) 0.03099(18) Uani 1 1 d . . . . .
Cl0P Cl 0.58112(5) -0.49544(4) -0.15791(4) 0.03316(19) Uani 1 1 d . . . . .
Cl0Q Cl 0.75009(5) 1.10137(4) 0.88073(4) 0.03325(19) Uani 1 1 d . . . . .
Cl0R Cl 0.90615(5) 0.31375(4) 0.37392(4) 0.03375(19) Uani 1 1 d . . . . .
Cl0S Cl 0.66081(5) -0.03582(4) 0.18207(4) 0.03256(19) Uani 1 1 d . . . . .
Cl0T Cl 0.86809(5) 1.03898(4) 0.82766(4) 0.03219(19) Uani 1 1 d . . . . .
Cl0U Cl 0.43286(5) -0.56464(5) -0.16413(4) 0.0405(2) Uani 1 1 d . . . . .
N00V N 0.64146(16) 0.60981(12) 0.56536(13) 0.0228(6) Uani 1 1 d . . . . .
N00W N 0.58571(16) -0.56839(13) -0.09290(13) 0.0250(6) Uani 1 1 d . . . . .
N00X N 0.65112(16) -0.23954(13) 0.11109(13) 0.0238(6) Uani 1 1 d . . . . .
N00Y N 0.88745(16) 1.24317(13) 0.89954(13) 0.0238(6) Uani 1 1 d . . . . .
N00Z N 0.80836(16) 0.40443(13) 0.41573(13) 0.0256(6) Uani 1 1 d . . . . .
N010 N 0.94174(15) 0.41308(13) 0.64736(13) 0.0240(6) Uani 1 1 d . . . . .
N011 N 0.87279(17) 1.06350(13) 0.95423(13) 0.0260(6) Uani 1 1 d . . . . .
N012 N 0.65864(16) -0.05910(13) 0.05610(14) 0.0253(6) Uani 1 1 d . . . . .
N013 N 1.06473(16) 0.44815(13) 0.87544(14) 0.0271(6) Uani 1 1 d . . . . .
N014 N 0.87534(15) 1.17066(12) 0.81467(13) 0.0220(6) Uani 1 1 d . . . . .
N015 N 0.84552(17) 0.58473(14) 0.52408(14) 0.0311(7) Uani 1 1 d . . . . .
N016 N 0.74060(16) 0.16935(13) 0.30216(14) 0.0270(6) Uani 1 1 d . . . . .
N017 N 0.47515(16) -0.57343(13) -0.30913(14) 0.0257(6) Uani 1 1 d . . . . .
N018 N 0.43376(15) -0.66221(13) -0.33207(13) 0.0240(6) Uani 1 1 d . . . . .
N019 N 0.91064(15) 0.32792(13) 0.63884(13) 0.0225(6) Uani 1 1 d . . . . .
N01A N 0.74091(16) 0.18843(14) 0.22952(14) 0.0281(6) Uani 1 1 d . . . . .
N01B N 0.74083(16) 0.84356(13) 0.68554(14) 0.0270(6) Uani 1 1 d . . . . .
N01C N 0.74313(16) 0.82284(13) 0.75764(14) 0.0274(6) Uani 1 1 d . . . . .
N01D N 0.57518(18) 0.43210(14) 0.44148(14) 0.0322(7) Uani 1 1 d . . . . .
N01E N 0.71947(17) -0.50381(16) 0.08500(15) 0.0355(8) Uani 1 1 d . . . . .
N01F N 1.18653(18) 0.51863(16) 1.05779(15) 0.0360(8) Uani 1 1 d . . . . .
N01G N 0.64586(16) -0.16964(13) 0.19109(13) 0.0243(6) Uani 1 1 d . . . . .
C01I C 0.8853(2) 1.28212(15) 0.95817(16) 0.0262(7) Uani 1 1 d . . . . .
C01K C 0.9479(2) 1.31426(16) 1.00514(17) 0.0288(8) Uani 1 1 d . . . . .
C01L C 0.85560(18) 1.11470(15) 0.76107(15) 0.0223(7) Uani 1 1 d . . . . .
C01M C 0.6518(2) -0.11486(16) 0.24265(16) 0.0260(7) Uani 1 1 d . . . . .
C01N C 0.88986(19) 1.22102(16) 0.80900(16) 0.0267(7) Uani 1 1 d . . . . .
H01N H 0.893530 1.222896 0.774064 0.032 Uiso 1 1 calc R U . . .
C01O C 0.76672(19) 1.03957(16) 0.67451(16) 0.0282(7) Uani 1 1 d . . . . .
H01O H 0.719160 1.021665 0.651859 0.034 Uiso 1 1 calc R U . . .
C01P C 0.89604(18) 0.27514(15) 0.64458(15) 0.0236(7) Uani 1 1 d . . . . .
C01Q C 0.8781(2) 0.32556(17) 0.58319(17) 0.0293(8) Uani 1 1 d . . . . .
H01Q H 0.848214 0.292523 0.547919 0.035 Uiso 1 1 calc R U . . .
C01R C 0.7331(2) 0.79857(15) 0.79710(16) 0.0276(7) Uani 1 1 d . . . . .
C01S C 0.6570(2) -0.27750(15) 0.05382(16) 0.0248(7) Uani 1 1 d . . . . .
C01T C 0.94434(19) 0.51775(16) 0.68242(17) 0.0268(7) Uani 1 1 d . . . . .
C01U C 0.5955(2) -0.31129(16) 0.00571(17) 0.0297(8) Uani 1 1 d . . . . .
C01V C 0.5915(2) -0.09768(16) 0.25137(17) 0.0269(7) Uani 1 1 d . . . . .
C01W C 0.8192(2) 1.32709(17) 1.02049(17) 0.0319(8) Uani 1 1 d . . . . .
H01W H 0.776068 1.332100 1.026367 0.038 Uiso 1 1 calc R U . . .
C01X C 0.8973(2) 0.37921(17) 0.58904(17) 0.0299(8) Uani 1 1 d . . . . .
H01X H 0.882887 0.391548 0.558706 0.036 Uiso 1 1 calc R U . . .
C01Y C 0.94128(19) 0.23724(16) 0.63683(17) 0.0282(8) Uani 1 1 d . . . . .
C01Z C 0.65399(19) 0.51015(15) 0.53474(16) 0.0261(7) Uani 1 1 d . . . . .
H01Z H 0.679324 0.483803 0.543460 0.031 Uiso 1 1 calc R U . . .
C020 C 0.7231(2) -0.28122(16) 0.04972(17) 0.0283(7) Uani 1 1 d . . . . .
C021 C 0.7334(2) 0.84560(16) 0.62899(17) 0.0282(7) Uani 1 1 d . . . . .
C022 C 1.1465(2) 0.49542(17) 0.99906(17) 0.0289(8) Uani 1 1 d . . . . .
C023 C 1.03924(19) 0.47664(17) 0.65130(17) 0.0282(7) Uani 1 1 d . . . . .
C024 C 0.97665(18) 0.47145(16) 0.66241(16) 0.0246(7) Uani 1 1 d . . . . .
C025 C 0.7263(2) -0.32016(17) -0.00614(19) 0.0354(9) Uani 1 1 d . . . . .
H025 H 0.770257 -0.324054 -0.010707 0.043 Uiso 1 1 calc R U . . .
C026 C 0.95034(17) 0.38270(15) 0.68042(15) 0.0208(6) Uani 1 1 d . . . . .
C027 C 0.47534(17) -0.61106(15) -0.28420(16) 0.0227(7) Uani 1 1 d . . . . .
C028 C 0.59634(19) 0.48883(15) 0.48131(16) 0.0258(7) Uani 1 1 d . . . . .
C029 C 0.5616(2) 0.53190(16) 0.47304(17) 0.0285(8) Uani 1 1 d . . . . .
H029 H 0.521596 0.520645 0.438583 0.034 Uiso 1 1 calc R U . . .
C02A C 0.87453(18) 1.18339(15) 0.87149(15) 0.0222(7) Uani 1 1 d . . . . .
C02B C 0.65348(18) -0.18071(15) 0.13671(16) 0.0235(7) Uani 1 1 d . . . . .
C02C C 0.83236(19) 0.26209(16) 0.65166(16) 0.0265(7) Uani 1 1 d . . . . .
C02D C 0.86616(19) 0.43335(16) 0.46508(16) 0.0279(7) Uani 1 1 d . . . . .
H02D H 0.898950 0.411630 0.473981 0.034 Uiso 1 1 calc R U . . .
C02E C 1.1541(2) 0.44386(17) 0.95515(17) 0.0311(8) Uani 1 1 d . . . . .
H02E H 1.187774 0.423839 0.966511 0.037 Uiso 1 1 calc R U . . .
C02F C 0.7183(2) -0.08439(17) 0.28367(18) 0.0294(8) Uani 1 1 d . . . . .
C02G C 0.8198(2) 0.97615(16) 0.95274(17) 0.0313(8) Uani 1 1 d . . . . .
H02G H 0.783933 0.941802 0.932048 0.038 Uiso 1 1 calc R U . . .
C02H C 0.45220(18) -0.75908(16) -0.34649(15) 0.0249(7) Uani 1 1 d . . . . .
C02I C 0.8201(2) 1.28763(16) 0.96414(16) 0.0278(7) Uani 1 1 d . . . . .
C02J C 0.67664(19) -0.57842(16) -0.01875(16) 0.0277(7) Uani 1 1 d . . . . .
H02J H 0.708545 -0.600920 -0.010224 0.033 Uiso 1 1 calc R U . . .
C02K C 0.6667(2) -0.35288(18) -0.0545(2) 0.0407(10) Uani 1 1 d . . . . .
H02K H 0.670125 -0.378251 -0.092243 0.049 Uiso 1 1 calc R U . . .
C02L C 0.3589(2) -0.82970(16) -0.35625(17) 0.0296(8) Uani 1 1 d . . . . .
H02L H 0.341286 -0.867931 -0.362881 0.036 Uiso 1 1 calc R U . . .
C02M C 0.72253(18) 0.79770(14) 0.69616(15) 0.0225(7) Uani 1 1 d . . . . .
C02N C 0.78471(18) 1.09104(15) 0.72862(16) 0.0240(7) Uani 1 1 d . . . . .
C02O C 0.34302(19) -0.73187(16) -0.33617(15) 0.0253(7) Uani 1 1 d . . . . .
C02P C 0.90778(19) 1.09027(16) 0.74159(16) 0.0256(7) Uani 1 1 d . . . . .
C02Q C 0.72891(19) 1.11943(16) 0.75002(16) 0.0255(7) Uani 1 1 d . . . . .
H02Q H 0.749344 1.143985 0.794661 0.031 Uiso 1 1 calc R U . . .
C02R C 0.63214(19) -0.59775(16) -0.07701(16) 0.0267(7) Uani 1 1 d . . . . .
H02R H 0.634456 -0.633638 -0.107410 0.032 Uiso 1 1 calc R U . . .
C02S C 0.7545(2) 0.16711(16) 0.35930(18) 0.0296(8) Uani 1 1 d . . . . .
C02T C 0.6709(2) 0.85399(16) 0.59876(17) 0.0292(8) Uani 1 1 d . . . . .
C02U C 0.5098(2) -0.51224(16) -0.28232(17) 0.0280(8) Uani 1 1 d . . . . .
C02V C 0.7891(2) -0.24733(17) 0.10297(18) 0.0300(8) Uani 1 1 d . . . . .
H02V H 0.778593 -0.211443 0.131397 0.036 Uiso 1 1 calc R U . . .
C02W C 0.7875(2) 0.77952(16) 0.82449(16) 0.0296(8) Uani 1 1 d . . . . .
C02X C 0.7225(2) -0.03514(18) 0.33581(18) 0.0352(9) Uani 1 1 d . . . . .
H02X H 0.766839 -0.013087 0.364511 0.042 Uiso 1 1 calc R U . . .
C02Y C 0.6409(2) -0.26372(17) 0.14808(17) 0.0298(8) Uani 1 1 d . . . . .
H02Y H 0.637200 -0.303555 0.139670 0.036 Uiso 1 1 calc R U . . .
C02Z C 0.4252(2) -0.81481(16) -0.35609(16) 0.0278(7) Uani 1 1 d . . . . .
H02Z H 0.452860 -0.843188 -0.362667 0.033 Uiso 1 1 calc R U . . .
C030 C 1.0572(2) 0.49753(16) 0.91760(17) 0.0285(7) Uani 1 1 d . . . . .
H030 H 1.023655 0.516919 0.904728 0.034 Uiso 1 1 calc R U . . .
C031 C 0.5234(2) -0.74452(18) -0.35007(18) 0.0305(8) Uani 1 1 d . . . . .
H031 H 0.539767 -0.701066 -0.329013 0.037 Uiso 1 1 calc R U . . .
C032 C 0.41014(18) -0.71839(15) -0.33582(15) 0.0226(7) Uani 1 1 d . . . . .
C033 C 0.6236(2) -0.49689(18) 0.01095(18) 0.0347(9) Uani 1 1 d . . . . .
H033 H 0.618104 -0.462011 0.040562 0.042 Uiso 1 1 calc R U . . .
C034 C 0.4351(2) -0.60035(18) -0.36956(18) 0.0335(8) Uani 1 1 d . . . . .
H034 H 0.427400 -0.582665 -0.395709 0.040 Uiso 1 1 calc R U . . .
C035 C 1.0946(2) 0.52173(18) 0.97784(17) 0.0320(8) Uani 1 1 d . . . . .
H035 H 1.085685 0.556159 1.005359 0.038 Uiso 1 1 calc R U . . .
C036 C 0.4740(2) -0.46993(17) -0.25781(17) 0.0327(8) Uani 1 1 d . . . . .
C037 C 0.9204(2) 1.07524(16) 1.00717(17) 0.0299(8) Uani 1 1 d . . . . .
H037 H 0.955757 1.109817 1.026292 0.036 Uiso 1 1 calc R U . . .
C038 C 0.7512(2) 0.21341(17) 0.19063(17) 0.0313(8) Uani 1 1 d . . . . .
C039 C 1.0183(2) 1.30820(17) 0.99817(18) 0.0305(8) Uani 1 1 d . . . . .
H039 H 1.010863 1.273426 0.958894 0.037 Uiso 1 1 calc R U . . .
C03A C 0.8762(2) 0.51131(18) 0.69413(18) 0.0311(8) Uani 1 1 d . . . . .
H03A H 0.866001 0.472234 0.692977 0.037 Uiso 1 1 calc R U . . .
C03B C 0.7525(2) 1.25211(17) 0.91280(17) 0.0305(8) Uani 1 1 d . . . . .
H03B H 0.761306 1.213606 0.887609 0.037 Uiso 1 1 calc R U . . .
C03C C 0.9438(2) 1.35310(16) 1.06058(17) 0.0310(8) Uani 1 1 d . . . . .
H03C H 0.985238 1.375611 1.093489 0.037 Uiso 1 1 calc R U . . .
C03D C 0.8868(2) 1.03971(17) 0.68640(17) 0.0294(8) Uani 1 1 d . . . . .
H03D H 0.920976 1.022433 0.671187 0.035 Uiso 1 1 calc R U . . .
C03E C 0.67507(19) -0.52561(17) 0.02810(17) 0.0299(8) Uani 1 1 d . . . . .
C03F C 0.5820(2) -0.51876(17) -0.04764(17) 0.0310(8) Uani 1 1 d . . . . .
H03F H 0.548292 -0.498020 -0.057355 0.037 Uiso 1 1 calc R U . . .
C03G C 0.58571(19) 0.58955(16) 0.51464(16) 0.0256(7) Uani 1 1 d . . . . .
H03G H 0.561578 0.617080 0.507283 0.031 Uiso 1 1 calc R U . . .
C03H C 0.8977(2) 1.26628(16) 0.86151(17) 0.0282(8) Uani 1 1 d . . . . .
H03H H 0.908231 1.306454 0.871246 0.034 Uiso 1 1 calc R U . . .
C03I C 0.4092(2) -0.65586(18) -0.38450(17) 0.0321(8) Uani 1 1 d . . . . .
H03I H 0.379941 -0.685096 -0.423054 0.039 Uiso 1 1 calc R U . . .
C03J C 0.8807(2) 1.35909(17) 1.06803(18) 0.0345(9) Uani 1 1 d . . . . .
H03J H 0.879007 1.385405 1.106111 0.041 Uiso 1 1 calc R U . . .
C03K C 0.5751(2) -0.49967(18) -0.28585(19) 0.0344(9) Uani 1 1 d . . . . .
C03L C 0.9213(2) 1.04026(17) 1.03548(17) 0.0306(8) Uani 1 1 d . . . . .
H03L H 0.956388 1.051021 1.072977 0.037 Uiso 1 1 calc R U . . .
C03M C 0.8173(2) 1.01432(17) 0.65347(17) 0.0309(8) Uani 1 1 d . . . . .
H03M H 0.804198 0.979601 0.616461 0.037 Uiso 1 1 calc R U . . .
C03N C 0.67389(19) 0.56894(15) 0.57444(16) 0.0250(7) Uani 1 1 d . . . . .
H03N H 0.712570 0.581560 0.610225 0.030 Uiso 1 1 calc R U . . .
C03O C 0.51962(19) -0.12991(17) 0.20530(17) 0.0285(8) Uani 1 1 d . . . . .
H03O H 0.525375 -0.158718 0.167488 0.034 Uiso 1 1 calc R U . . .
C03P C 0.75735(18) 0.21538(15) 0.29080(16) 0.0240(7) Uani 1 1 d . . . . .
C03Q C 1.0691(2) 0.53143(18) 0.66047(19) 0.0337(8) Uani 1 1 d . . . . .
H03Q H 1.111110 0.536580 0.652776 0.040 Uiso 1 1 calc R U . . .
C03R C 0.2961(2) -0.68854(17) -0.32693(18) 0.0322(8) Uani 1 1 d . . . . .
H03R H 0.323303 -0.649930 -0.317443 0.039 Uiso 1 1 calc R U . . .
C03S C 0.8802(2) 0.49225(16) 0.50309(16) 0.0284(7) Uani 1 1 d . . . . .
H03S H 0.921321 0.509849 0.537392 0.034 Uiso 1 1 calc R U . . .
C03T C 0.8338(2) 0.52638(16) 0.49114(17) 0.0273(7) Uani 1 1 d . . . . .
C03U C 1.0385(2) 0.57872(19) 0.6807(2) 0.0377(9) Uani 1 1 d . . . . .
H03U H 1.059722 0.615842 0.686882 0.045 Uiso 1 1 calc R U . . .
C03V C 0.7114(2) -0.01292(16) 0.07972(17) 0.0295(8) Uani 1 1 d . . . . .
H03V H 0.747767 -0.006234 0.115099 0.035 Uiso 1 1 calc R U . . .
C03W C 0.8233(2) 1.01412(16) 0.92849(17) 0.0296(8) Uani 1 1 d . . . . .
H03W H 0.788765 1.005033 0.891220 0.036 Uiso 1 1 calc R U . . .
C03X C 0.6049(2) -0.4407(2) -0.2636(2) 0.0442(11) Uani 1 1 d . . . . .
H03X H 0.649019 -0.430205 -0.265842 0.053 Uiso 1 1 calc R U . . .
C03Y C 0.9209(2) 0.18395(17) 0.63524(19) 0.0340(9) Uani 1 1 d . . . . .
H03Y H 0.950717 0.157235 0.630329 0.041 Uiso 1 1 calc R U . . .
C03Z C 0.5246(2) -0.30820(19) 0.01192(19) 0.0358(9) Uani 1 1 d . . . . .
H03Z H 0.530321 -0.274985 0.051838 0.043 Uiso 1 1 calc R U . . .
C040 C 1.0661(2) 1.2981(2) 1.04844(19) 0.0388(9) Uani 1 1 d . . . . .
H04A H 1.107780 1.287983 1.038973 0.058 Uiso 1 1 calc R U . . .
H04B H 1.041639 1.266024 1.051733 0.058 Uiso 1 1 calc R U . . .
H04C H 1.079331 1.333728 1.086747 0.058 Uiso 1 1 calc R U . . .
C041 C 0.6021(2) -0.34920(17) -0.04880(18) 0.0351(9) Uani 1 1 d . . . . .
H041 H 0.561702 -0.372760 -0.082391 0.042 Uiso 1 1 calc R U . . .
C042 C 0.3184(2) -0.78857(17) -0.34669(16) 0.0282(7) Uani 1 1 d . . . . .
H042 H 0.272806 -0.799151 -0.347304 0.034 Uiso 1 1 calc R U . . .
C043 C 0.4788(2) -0.0877(2) 0.1902(2) 0.0363(9) Uani 1 1 d . . . . .
H04D H 0.434481 -0.109960 0.157965 0.054 Uiso 1 1 calc R U . . .
H04E H 0.505757 -0.065836 0.177010 0.054 Uiso 1 1 calc R U . . .
H04F H 0.470147 -0.060465 0.226159 0.054 Uiso 1 1 calc R U . . .
C044 C 0.6941(2) 0.22631(17) 0.15834(17) 0.0333(8) Uani 1 1 d . . . . .
C045 C 0.7775(2) 0.75935(18) 0.86482(17) 0.0355(9) Uani 1 1 d . . . . .
H045 H 0.813194 0.745384 0.883840 0.043 Uiso 1 1 calc R U . . .
C046 C 0.6620(2) 0.01840(17) 0.00459(18) 0.0318(8) Uani 1 1 d . . . . .
C047 C 0.7161(2) 0.02553(17) 0.05584(17) 0.0310(8) Uani 1 1 d . . . . .
H047 H 0.755631 0.056695 0.073880 0.037 Uiso 1 1 calc R U . . .
C048 C 1.0105(2) 0.25346(19) 0.6306(2) 0.0351(9) Uani 1 1 d . . . . .
H048 H 1.024096 0.297045 0.649955 0.042 Uiso 1 1 calc R U . . .
C049 C 0.7133(2) 0.11726(17) 0.24991(18) 0.0333(8) Uani 1 1 d . . . . .
H049 H 0.697594 0.080171 0.246904 0.040 Uiso 1 1 calc R U . . .
C04A C 0.6060(2) -0.02998(18) -0.01974(18) 0.0335(8) Uani 1 1 d . . . . .
H04G H 0.567649 -0.037055 -0.053986 0.040 Uiso 1 1 calc R U . . .
C04B C 0.4801(2) -0.16370(18) 0.22786(19) 0.0339(8) Uani 1 1 d . . . . .
H04H H 0.434098 -0.184419 0.197603 0.051 Uiso 1 1 calc R U . . .
H04I H 0.475041 -0.136392 0.265625 0.051 Uiso 1 1 calc R U . . .
H04J H 0.505823 -0.191943 0.234827 0.051 Uiso 1 1 calc R U . . .
C04C C 0.7834(2) -0.10278(19) 0.27190(19) 0.0348(9) Uani 1 1 d . . . . .
H04K H 0.771125 -0.126075 0.227321 0.042 Uiso 1 1 calc R U . . .
C04D C 0.6703(2) 0.79943(17) 0.80882(17) 0.0333(8) Uani 1 1 d . . . . .
C04E C 0.9771(2) 0.57184(18) 0.69180(19) 0.0330(8) Uani 1 1 d . . . . .
H04L H 0.956894 0.604585 0.706089 0.040 Uiso 1 1 calc R U . . .
C04F C 0.6232(2) 0.21918(18) 0.16478(18) 0.0352(9) Uani 1 1 d . . . . .
H04M H 0.628204 0.210788 0.199835 0.042 Uiso 1 1 calc R U . . .
C04G C 1.1132(2) 0.42200(17) 0.89564(17) 0.0304(8) Uani 1 1 d . . . . .
H04N H 1.119281 0.386618 0.867201 0.036 Uiso 1 1 calc R U . . .
C04H C 0.7741(2) 0.88158(17) 0.78376(19) 0.0370(9) Uani 1 1 d . . . . .
H04O H 0.792699 0.907602 0.825643 0.044 Uiso 1 1 calc R U . . .
C04I C 0.6656(2) 1.07572(18) 0.73733(19) 0.0329(8) Uani 1 1 d . . . . .
H04P H 0.635248 1.096314 0.758123 0.049 Uiso 1 1 calc R U . . .
H04Q H 0.680240 1.047518 0.751802 0.049 Uiso 1 1 calc R U . . .
H04R H 0.640352 1.055098 0.693851 0.049 Uiso 1 1 calc R U . . .
C04J C 0.8142(2) 0.20771(17) 0.64890(17) 0.0295(8) Uani 1 1 d . . . . .
H04S H 0.771167 0.196984 0.652720 0.035 Uiso 1 1 calc R U . . .
C04K C 0.7631(2) 0.43688(16) 0.40503(18) 0.0309(8) Uani 1 1 d . . . . .
H04T H 0.721999 0.417858 0.370903 0.037 Uiso 1 1 calc R U . . .
C04L C 0.7854(2) 0.30512(17) 0.66355(18) 0.0315(8) Uani 1 1 d . . . . .
H04U H 0.810165 0.342933 0.668980 0.038 Uiso 1 1 calc R U . . .
C04M C 0.5989(2) -0.04818(18) 0.30496(18) 0.0333(8) Uani 1 1 d . . . . .
H04V H 0.558827 -0.035514 0.312628 0.040 Uiso 1 1 calc R U . . .
C04N C 0.7726(2) 0.89466(17) 0.73845(18) 0.0353(9) Uani 1 1 d . . . . .
H04W H 0.789963 0.931663 0.742018 0.042 Uiso 1 1 calc R U . . .
C04O C 0.6372(2) -0.22054(17) 0.19726(17) 0.0294(8) Uani 1 1 d . . . . .
H04X H 0.630071 -0.223762 0.230566 0.035 Uiso 1 1 calc R U . . .
C04P C 0.8206(2) 0.16178(19) 0.3865(2) 0.0367(9) Uani 1 1 d . . . . .
C04Q C 0.8577(2) 0.16898(17) 0.64068(18) 0.0335(8) Uani 1 1 d . . . . .
H04Y H 0.844284 0.131969 0.638759 0.040 Uiso 1 1 calc R U . . .
C04R C 0.6296(2) 0.17288(18) 0.35301(19) 0.0325(8) Uani 1 1 d . . . . .
H04Z H 0.632034 0.183191 0.320317 0.039 Uiso 1 1 calc R U . . .
C04S C 0.6668(2) 0.85766(19) 0.54559(19) 0.0394(9) Uani 1 1 d . . . . .
H010 H 0.625111 0.862966 0.523177 0.047 Uiso 1 1 calc R U . . .
C04T C 0.8697(2) 0.98826(16) 1.00859(17) 0.0295(8) Uani 1 1 d . . . . .
C04U C 0.4025(2) -0.4848(2) -0.2553(2) 0.0393(9) Uani 1 1 d . . . . .
H011 H 0.393734 -0.526160 -0.262139 0.047 Uiso 1 1 calc R U . . .
C04V C 0.9099(2) 0.61773(18) 0.57430(18) 0.0357(9) Uani 1 1 d . . . . .
H012 H 0.907642 0.658855 0.594045 0.054 Uiso 1 1 calc R U . . .
H013 H 0.949005 0.614559 0.559214 0.054 Uiso 1 1 calc R U . . .
H014 H 0.916454 0.601929 0.603357 0.054 Uiso 1 1 calc R U . . .
C04W C 0.6076(2) -0.06674(18) 0.00658(18) 0.0319(8) Uani 1 1 d . . . . .
H015 H 0.570126 -0.099641 -0.011453 0.038 Uiso 1 1 calc R U . . .
C04X C 0.6639(2) -0.01760(18) 0.3468(2) 0.0392(9) Uani 1 1 d . . . . .
H016 H 0.668155 0.015583 0.383150 0.047 Uiso 1 1 calc R U . . .
C04Y C 0.8558(2) 0.78017(17) 0.81253(17) 0.0321(8) Uani 1 1 d . . . . .
H017 H 0.849670 0.787460 0.776680 0.038 Uiso 1 1 calc R U . . .
C04Z C 0.7729(2) 0.49564(17) 0.44036(18) 0.0306(8) Uani 1 1 d . . . . .
H018 H 0.738554 0.515871 0.430713 0.037 Uiso 1 1 calc R U . . .
C050 C 0.6136(2) -0.5469(2) -0.3109(2) 0.0405(10) Uani 1 1 d . . . . .
H050 H 0.591905 -0.582840 -0.310628 0.049 Uiso 1 1 calc R U . . .
C051 C 0.5768(2) -0.77005(19) -0.3198(2) 0.0383(9) Uani 1 1 d . . . . .
H05A H 0.622718 -0.755700 -0.319092 0.057 Uiso 1 1 calc R U . . .
H05B H 0.564301 -0.812754 -0.342353 0.057 Uiso 1 1 calc R U . . .
H05C H 0.577543 -0.758098 -0.278430 0.057 Uiso 1 1 calc R U . . .
C052 C 0.7300(2) 1.2815(2) 0.87231(19) 0.0378(9) Uani 1 1 d . . . . .
H05D H 0.684703 1.259221 0.841502 0.057 Uiso 1 1 calc R U . . .
H05E H 0.764257 1.282672 0.852764 0.057 Uiso 1 1 calc R U . . .
H05F H 0.726476 1.321370 0.896716 0.057 Uiso 1 1 calc R U . . .
C053 C 1.0739(2) 0.42587(18) 0.6303(2) 0.0352(9) Uani 1 1 d . . . . .
H053 H 1.055765 0.396172 0.641183 0.042 Uiso 1 1 calc R U . . .
C054 C 0.7163(3) 0.75948(19) 0.87735(19) 0.0401(10) Uani 1 1 d . . . . .
H054 H 0.710414 0.745601 0.904813 0.048 Uiso 1 1 calc R U . . .
C055 C 0.98413(19) 1.11545(18) 0.77784(17) 0.0300(8) Uani 1 1 d . . . . .
H055 H 0.988311 1.146069 0.818746 0.036 Uiso 1 1 calc R U . . .
C056 C 0.7977(2) 0.61706(17) 0.50475(19) 0.0352(9) Uani 1 1 d . . . . .
H05G H 0.815575 0.658968 0.531515 0.053 Uiso 1 1 calc R U . . .
H05H H 0.752229 0.604884 0.506328 0.053 Uiso 1 1 calc R U . . .
H05I H 0.793163 0.609103 0.463385 0.053 Uiso 1 1 calc R U . . .
C057 C 0.4767(2) -0.2974(2) -0.0373(2) 0.0461(11) Uani 1 1 d . . . . .
H05J H 0.432185 -0.293437 -0.030755 0.069 Uiso 1 1 calc R U . . .
H05K H 0.468888 -0.330344 -0.076738 0.069 Uiso 1 1 calc R U . . .
H05L H 0.498107 -0.261444 -0.036123 0.069 Uiso 1 1 calc R U . . .
C058 C 0.6115(2) 0.86048(17) 0.62297(18) 0.0318(8) Uani 1 1 d . . . . .
H058 H 0.615740 0.839479 0.648205 0.038 Uiso 1 1 calc R U . . .
C059 C 0.7076(2) 1.15993(19) 0.7220(2) 0.0351(9) Uani 1 1 d . . . . .
H05M H 0.670825 1.177322 0.735421 0.053 Uiso 1 1 calc R U . . .
H05N H 0.690430 1.137464 0.677977 0.053 Uiso 1 1 calc R U . . .
H05O H 0.747752 1.190940 0.734617 0.053 Uiso 1 1 calc R U . . .
C05A C 0.7911(2) 0.84272(18) 0.6105(2) 0.0394(10) Uani 1 1 d . . . . .
C05B C 0.7134(2) 0.12908(17) 0.20457(18) 0.0332(8) Uani 1 1 d . . . . .
H05P H 0.697589 0.101979 0.162996 0.040 Uiso 1 1 calc R U . . .
C05C C 0.8771(2) 0.72165(19) 0.79835(19) 0.0378(9) Uani 1 1 d . . . . .
H05Q H 0.917383 0.721529 0.785075 0.057 Uiso 1 1 calc R U . . .
H05R H 0.838454 0.690008 0.766298 0.057 Uiso 1 1 calc R U . . .
H05S H 0.889070 0.715890 0.834588 0.057 Uiso 1 1 calc R U . . .
C05D C 0.6085(2) 0.2231(2) 0.3984(2) 0.0419(10) Uani 1 1 d . . . . .
H05T H 0.563742 0.228403 0.377860 0.063 Uiso 1 1 calc R U . . .
H05U H 0.643771 0.259141 0.415782 0.063 Uiso 1 1 calc R U . . .
H05V H 0.604546 0.213805 0.430573 0.063 Uiso 1 1 calc R U . . .
C05E C 0.6088(2) 0.38891(17) 0.4541(2) 0.0366(9) Uani 1 1 d . . . . .
H05W H 0.585028 0.349741 0.421492 0.055 Uiso 1 1 calc R U . . .
H05X H 0.606467 0.391443 0.492258 0.055 Uiso 1 1 calc R U . . .
H05Y H 0.657414 0.396504 0.456883 0.055 Uiso 1 1 calc R U . . .
C05F C 0.5186(3) 0.41227(18) 0.38477(18) 0.0421(10) Uani 1 1 d . . . . .
H05Z H 0.514334 0.370639 0.359459 0.063 Uiso 1 1 calc R U . . .
H019 H 0.528251 0.434490 0.363881 0.063 Uiso 1 1 calc R U . . .
H01A H 0.475218 0.418343 0.392788 0.063 Uiso 1 1 calc R U . . .
C05G C 0.6635(2) 0.7796(2) 0.85021(19) 0.0397(9) Uani 1 1 d . . . . .
H01B H 0.622121 0.780057 0.859818 0.048 Uiso 1 1 calc R U . . .
C05H C 0.9153(3) 0.9694(2) 1.0943(2) 0.0420(10) Uani 1 1 d . . . . .
H01C H 0.904897 0.939677 1.106836 0.063 Uiso 1 1 calc R U . . .
H01D H 0.910401 1.007132 1.122678 0.063 Uiso 1 1 calc R U . . .
H01E H 0.962979 0.972613 1.093849 0.063 Uiso 1 1 calc R U . . .
C05I C 0.8476(2) -0.2277(2) 0.0847(2) 0.0450(11) Uani 1 1 d . . . . .
H01F H 0.885898 -0.199965 0.120854 0.068 Uiso 1 1 calc R U . . .
H01G H 0.830160 -0.208776 0.059365 0.068 Uiso 1 1 calc R U . . .
H01H H 0.864189 -0.261717 0.062024 0.068 Uiso 1 1 calc R U . . .
C05J C 0.8808(2) 0.55796(19) 0.7562(2) 0.0408(10) Uani 1 1 d . . . . .
H01I H 0.838075 0.549947 0.764062 0.061 Uiso 1 1 calc R U . . .
H01J H 0.886808 0.596475 0.757258 0.061 Uiso 1 1 calc R U . . .
H01K H 0.920489 0.557341 0.787085 0.061 Uiso 1 1 calc R U . . .
C05K C 0.5067(3) -0.41190(18) -0.2356(2) 0.0417(10) Uani 1 1 d . . . . .
H01L H 0.484260 -0.381709 -0.218129 0.050 Uiso 1 1 calc R U . . .
C05L C 1.0189(2) 1.1445(2) 0.7484(2) 0.0361(9) Uani 1 1 d . . . . .
H01M H 1.068841 1.158077 0.770957 0.054 Uiso 1 1 calc R U . . .
H01P H 0.998876 1.177787 0.748726 0.054 Uiso 1 1 calc R U . . .
H01R H 1.011400 1.116145 0.706740 0.054 Uiso 1 1 calc R U . . .
C05M C 0.6938(2) 1.2397(2) 0.9349(2) 0.0405(10) Uani 1 1 d . . . . .
H01S H 0.654350 1.211130 0.900411 0.061 Uiso 1 1 calc R U . . .
H01T H 0.679306 1.275966 0.954846 0.061 Uiso 1 1 calc R U . . .
H01U H 0.710338 1.223951 0.963408 0.061 Uiso 1 1 calc R U . . .
C05N C 0.7049(3) 0.24831(18) 0.11926(19) 0.0416(10) Uani 1 1 d . . . . .
H01V H 0.667492 0.257951 0.096566 0.050 Uiso 1 1 calc R U . . .
C05O C 0.7207(2) -0.4467(2) 0.1309(2) 0.0525(14) Uani 1 1 d . . . . .
H01Y H 0.760844 -0.435538 0.167195 0.079 Uiso 1 1 calc R U . . .
H020 H 0.678017 -0.448105 0.140690 0.079 Uiso 1 1 calc R U . . .
H021 H 0.724081 -0.417856 0.115801 0.079 Uiso 1 1 calc R U . . .
C05P C 0.6118(2) 0.8214(2) 0.7790(2) 0.0391(9) Uani 1 1 d . . . . .
H022 H 0.619332 0.820010 0.741976 0.047 Uiso 1 1 calc R U . . .
C05Q C 0.8167(2) 0.21988(19) 0.1853(2) 0.0393(9) Uani 1 1 d . . . . .
C05R C 0.5407(2) 0.8343(2) 0.5738(2) 0.0437(10) Uani 1 1 d . . . . .
H023 H 0.504652 0.835324 0.592119 0.066 Uiso 1 1 calc R U . . .
H024 H 0.538775 0.793799 0.546473 0.066 Uiso 1 1 calc R U . . .
H026 H 0.533009 0.857000 0.551194 0.066 Uiso 1 1 calc R U . . .
C05S C 0.8316(2) 0.1544(2) 0.4382(2) 0.0435(11) Uani 1 1 d . . . . .
H027 H 0.875894 0.150014 0.457401 0.052 Uiso 1 1 calc R U . . .
C05T C 0.2345(2) -0.7086(2) -0.3852(2) 0.0485(12) Uani 1 1 d . . . . .
H028 H 0.204931 -0.680060 -0.379346 0.073 Uiso 1 1 calc R U . . .
H02A H 0.207461 -0.746719 -0.395722 0.073 Uiso 1 1 calc R U . . .
H02B H 0.251650 -0.711736 -0.417904 0.073 Uiso 1 1 calc R U . . .
C05U C 1.2387(2) 0.4898(2) 1.0779(2) 0.0420(10) Uani 1 1 d . . . . .
H02C H 1.264193 0.513619 1.121049 0.063 Uiso 1 1 calc R U . . .
H02F H 1.271080 0.485005 1.055494 0.063 Uiso 1 1 calc R U . . .
H02H H 1.216080 0.451406 1.070704 0.063 Uiso 1 1 calc R U . . .
C05V C 1.0532(2) 1.3618(2) 0.9965(2) 0.0436(10) Uani 1 1 d . . . . .
H02I H 1.098717 1.357077 0.992631 0.065 Uiso 1 1 calc R U . . .
H02M H 1.058936 1.396793 1.033821 0.065 Uiso 1 1 calc R U . . .
H02N H 1.024224 1.365836 0.961998 0.065 Uiso 1 1 calc R U . . .
C05W C 1.0206(2) 1.0682(2) 0.7856(2) 0.0393(10) Uani 1 1 d . . . . .
H02O H 1.069664 1.085633 0.809963 0.059 Uiso 1 1 calc R U . . .
H02P H 1.016934 1.037563 0.745920 0.059 Uiso 1 1 calc R U . . .
H02S H 0.998636 1.051226 0.805764 0.059 Uiso 1 1 calc R U . . .
C05X C 0.7008(2) 0.16596(17) 0.38183(18) 0.0314(8) Uani 1 1 d . . . . .
C05Y C 0.4926(3) -0.3652(2) 0.0105(3) 0.0531(13) Uani 1 1 d . . . . .
H02T H 0.447799 -0.362249 0.016591 0.080 Uiso 1 1 calc R U . . .
H02U H 0.523914 -0.371217 0.042542 0.080 Uiso 1 1 calc R U . . .
H02W H 0.485831 -0.398149 -0.028676 0.080 Uiso 1 1 calc R U . . .
C05Z C 0.7709(2) 0.31639(19) 0.7219(2) 0.0388(9) Uani 1 1 d . . . . .
H032 H 0.742505 0.345695 0.729960 0.058 Uiso 1 1 calc R U . . .
H036 H 0.814874 0.330693 0.755440 0.058 Uiso 1 1 calc R U . . .
H038 H 0.745999 0.279963 0.717398 0.058 Uiso 1 1 calc R U . . .
C060 C 0.5717(3) -0.3975(2) -0.2385(2) 0.0491(12) Uani 1 1 d . . . . .
H060 H 0.593230 -0.357728 -0.223153 0.059 Uiso 1 1 calc R U . . .
C061 C 0.2713(2) -0.6806(2) -0.2738(2) 0.0412(10) Uani 1 1 d . . . . .
H06A H 0.243103 -0.651083 -0.267617 0.062 Uiso 1 1 calc R U . . .
H06B H 0.311664 -0.667799 -0.237187 0.062 Uiso 1 1 calc R U . . .
H06C H 0.243517 -0.717768 -0.282581 0.062 Uiso 1 1 calc R U . . .
C062 C 0.7178(2) 0.2834(2) 0.6096(2) 0.0459(11) Uani 1 1 d . . . . .
H06D H 0.688250 0.311666 0.618335 0.069 Uiso 1 1 calc R U . . .
H06E H 0.693489 0.245550 0.602437 0.069 Uiso 1 1 calc R U . . .
H06F H 0.728670 0.279154 0.573761 0.069 Uiso 1 1 calc R U . . .
C063 C 0.8245(3) 0.2419(2) 0.1456(2) 0.0474(11) Uani 1 1 d . . . . .
H063 H 0.868243 0.247179 0.140680 0.057 Uiso 1 1 calc R U . . .
C064 C 0.8776(2) 0.2034(2) 0.2194(2) 0.0432(10) Uani 1 1 d . . . . .
H064 H 0.870985 0.208730 0.257971 0.052 Uiso 1 1 calc R U . . .
C065 C 0.5758(2) 0.1151(2) 0.3236(2) 0.0429(10) Uani 1 1 d . . . . .
H06G H 0.589482 0.084917 0.292929 0.064 Uiso 1 1 calc R U . . .
H06H H 0.530280 0.120502 0.304588 0.064 Uiso 1 1 calc R U . . .
H06I H 0.573331 0.103196 0.354356 0.064 Uiso 1 1 calc R U . . .
C066 C 0.8183(3) 0.89694(18) 1.0027(2) 0.0442(11) Uani 1 1 d . . . . .
H06J H 0.827541 0.875316 1.026392 0.066 Uiso 1 1 calc R U . . .
H06K H 0.823103 0.874339 0.963400 0.066 Uiso 1 1 calc R U . . .
H06L H 0.771064 0.903456 0.996993 0.066 Uiso 1 1 calc R U . . .
C067 C 0.7696(2) -0.5361(2) 0.10121(19) 0.0396(10) Uani 1 1 d . . . . .
H06M H 0.799018 -0.513029 0.143541 0.059 Uiso 1 1 calc R U . . .
H06N H 0.798615 -0.543619 0.075627 0.059 Uiso 1 1 calc R U . . .
H06O H 0.745095 -0.573252 0.095386 0.059 Uiso 1 1 calc R U . . .
C069 C 1.0551(3) 0.3968(2) 0.5614(2) 0.0509(12) Uani 1 1 d . . . . .
H06P H 1.079527 0.365094 0.549051 0.076 Uiso 1 1 calc R U . . .
H06Q H 1.068882 0.425870 0.549047 0.076 Uiso 1 1 calc R U . . .
H06R H 1.004946 0.381067 0.542263 0.076 Uiso 1 1 calc R U . . .
C06A C 0.5960(3) 0.2754(2) 0.1780(2) 0.0439(10) Uani 1 1 d . . . . .
H06S H 0.552248 0.270563 0.185491 0.066 Uiso 1 1 calc R U . . .
H06T H 0.588099 0.283422 0.143240 0.066 Uiso 1 1 calc R U . . .
H06U H 0.630155 0.308008 0.213543 0.066 Uiso 1 1 calc R U . . .
C06B C 1.1765(3) 0.5718(2) 1.10193(19) 0.0480(11) Uani 1 1 d . . . . .
H06V H 1.212229 0.584211 1.141206 0.072 Uiso 1 1 calc R U . . .
H06W H 1.130558 0.564625 1.105058 0.072 Uiso 1 1 calc R U . . .
H06X H 1.179994 0.602585 1.089354 0.072 Uiso 1 1 calc R U . . .
C06C C 1.0680(2) 0.2322(2) 0.6633(3) 0.0495(12) Uani 1 1 d . . . . .
H06Y H 1.113055 0.249746 0.664835 0.074 Uiso 1 1 calc R U . . .
H06Z H 1.059865 0.189603 0.641498 0.074 Uiso 1 1 calc R U . . .
H03E H 1.067992 0.243810 0.704351 0.074 Uiso 1 1 calc R U . . .
C06D C 1.1525(2) 0.4442(2) 0.6616(3) 0.0472(11) Uani 1 1 d . . . . .
H03K H 1.172162 0.409380 0.652855 0.071 Uiso 1 1 calc R U . . .
H03P H 1.163249 0.466389 0.705223 0.071 Uiso 1 1 calc R U . . .
H03T H 1.172591 0.468683 0.646889 0.071 Uiso 1 1 calc R U . . .
C06E C 0.7840(3) 0.8469(2) 0.5576(2) 0.0464(11) Uani 1 1 d . . . . .
H040 H 0.822130 0.844969 0.543339 0.056 Uiso 1 1 calc R U . . .
C06F C 0.7226(3) 0.8537(2) 0.5253(2) 0.0508(12) Uani 1 1 d . . . . .
H043 H 0.718657 0.855605 0.488821 0.061 Uiso 1 1 calc R U . . .
C06G C 0.7694(3) 0.2560(2) 0.1136(2) 0.0507(13) Uani 1 1 d . . . . .
H044 H 0.775871 0.271235 0.087278 0.061 Uiso 1 1 calc R U . . .
C06H C 0.6906(2) -0.5303(3) -0.2724(3) 0.0542(13) Uani 1 1 d . . . . .
H046 H 0.711123 -0.564450 -0.285552 0.081 Uiso 1 1 calc R U . . .
H051 H 0.694962 -0.516631 -0.229952 0.081 Uiso 1 1 calc R U . . .
H052 H 0.714823 -0.499053 -0.276943 0.081 Uiso 1 1 calc R U . . .
C06I C 0.7792(3) 0.1533(2) 0.4623(2) 0.0457(11) Uani 1 1 d . . . . .
H056 H 0.787895 0.149032 0.498042 0.055 Uiso 1 1 calc R U . . .
C06J C 0.5706(3) 0.1671(2) 0.1083(2) 0.0513(12) Uani 1 1 d . . . . .
H057 H 0.525654 0.163190 0.114076 0.077 Uiso 1 1 calc R U . . .
H059 H 0.587450 0.131194 0.101954 0.077 Uiso 1 1 calc R U . . .
H061 H 0.565354 0.173911 0.073042 0.077 Uiso 1 1 calc R U . . .
C06K C 0.8171(2) 0.5130(3) 0.6440(2) 0.0519(13) Uani 1 1 d . . . . .
H062 H 0.773079 0.506848 0.650714 0.078 Uiso 1 1 calc R U . . .
H065 H 0.814635 0.482067 0.604910 0.078 Uiso 1 1 calc R U . . .
H066 H 0.825822 0.551028 0.644403 0.078 Uiso 1 1 calc R U . . .
C06L C 0.5170(2) -0.7661(2) -0.4163(2) 0.0467(11) Uani 1 1 d . . . . .
H067 H 0.562277 -0.754871 -0.418822 0.070 Uiso 1 1 calc R U . . .
H068 H 0.483314 -0.748499 -0.434670 0.070 Uiso 1 1 calc R U . . .
H069 H 0.501386 -0.808708 -0.437771 0.070 Uiso 1 1 calc R U . . .
C06M C 0.3957(3) -0.4463(2) -0.1947(2) 0.0508(12) Uani 1 1 d . . . . .
H070 H 0.350160 -0.460065 -0.194229 0.076 Uiso 1 1 calc R U . . .
H071 H 0.400400 -0.405846 -0.188444 0.076 Uiso 1 1 calc R U . . .
H072 H 0.432175 -0.448260 -0.162456 0.076 Uiso 1 1 calc R U . . .
C06N C 0.6168(3) 0.92485(19) 0.6636(2) 0.0464(11) Uani 1 1 d . . . . .
H073 H 0.579851 0.928405 0.681218 0.070 Uiso 1 1 calc R U . . .
H074 H 0.612039 0.946396 0.639833 0.070 Uiso 1 1 calc R U . . .
H075 H 0.662033 0.941014 0.695945 0.070 Uiso 1 1 calc R U . . .
C06O C 0.8122(3) -0.2833(2) 0.1366(2) 0.0516(12) Uani 1 1 d . . . . .
H076 H 0.855071 -0.260887 0.170744 0.077 Uiso 1 1 calc R U . . .
H077 H 0.820569 -0.319848 0.109104 0.077 Uiso 1 1 calc R U . . .
H078 H 0.775847 -0.292093 0.151327 0.077 Uiso 1 1 calc R U . . .
C06P C 0.6080(3) 0.0500(2) -0.0706(2) 0.0505(12) Uani 1 1 d . . . . .
H079 H 0.620824 0.078932 -0.083323 0.076 Uiso 1 1 calc R U . . .
H07A H 0.566141 0.056000 -0.059752 0.076 Uiso 1 1 calc R U . . .
H07B H 0.599015 0.010624 -0.103623 0.076 Uiso 1 1 calc R U . . .
C06Q C 0.9135(2) 0.8300(2) 0.8666(2) 0.0477(11) Uani 1 1 d . . . . .
H07C H 0.957126 0.829643 0.858115 0.072 Uiso 1 1 calc R U . . .
H07D H 0.919288 0.824421 0.902620 0.072 Uiso 1 1 calc R U . . .
H07E H 0.900741 0.867482 0.873401 0.072 Uiso 1 1 calc R U . . .
C06S C 0.7150(2) 0.1585(2) 0.4340(2) 0.0394(10) Uani 1 1 d . . . . .
H07F H 0.679111 0.157066 0.450298 0.047 Uiso 1 1 calc R U . . .
C06T C 0.7204(3) 0.10788(19) 0.0116(2) 0.0454(11) Uani 1 1 d . . . . .
H07G H 0.711791 0.132445 -0.008858 0.068 Uiso 1 1 calc R U . . .
H07H H 0.764347 0.095975 0.010609 0.068 Uiso 1 1 calc R U . . .
H07I H 0.722925 0.129976 0.053561 0.068 Uiso 1 1 calc R U . . .
C06U C 0.8785(2) 0.1627(2) 0.3607(3) 0.0504(12) Uani 1 1 d . . . . .
H07J H 0.865626 0.181477 0.333581 0.060 Uiso 1 1 calc R U . . .
C06V C 1.0042(3) 0.2307(2) 0.5646(2) 0.0514(12) Uani 1 1 d . . . . .
H07K H 1.048798 0.243474 0.561953 0.077 Uiso 1 1 calc R U . . .
H07L H 0.968562 0.246104 0.545036 0.077 Uiso 1 1 calc R U . . .
H07M H 0.991157 0.187954 0.544446 0.077 Uiso 1 1 calc R U . . .
C06W C 0.5409(3) 0.7836(3) 0.7594(2) 0.0562(13) Uani 1 1 d . . . . .
H07N H 0.506067 0.795756 0.735142 0.084 Uiso 1 1 calc R U . . .
H07O H 0.529526 0.787831 0.795118 0.084 Uiso 1 1 calc R U . . .
H07P H 0.541197 0.742630 0.735442 0.084 Uiso 1 1 calc R U . . .
C06X C 0.6060(3) -0.5621(3) -0.3764(2) 0.0561(13) Uani 1 1 d . . . . .
H07Q H 0.635178 -0.589576 -0.390003 0.084 Uiso 1 1 calc R U . . .
H07R H 0.620558 -0.526461 -0.378962 0.084 Uiso 1 1 calc R U . . .
H07S H 0.557435 -0.580083 -0.402031 0.084 Uiso 1 1 calc R U . . .
C06Y C 0.3483(3) -0.4807(3) -0.3068(3) 0.0720(18) Uani 1 1 d . . . . .
H07T H 0.302016 -0.489088 -0.304747 0.108 Uiso 1 1 calc R U . . .
H07U H 0.350121 -0.509137 -0.345486 0.108 Uiso 1 1 calc R U . . .
H07V H 0.358216 -0.441251 -0.302974 0.108 Uiso 1 1 calc R U . . .
C06Z C 0.8084(3) -0.1420(3) 0.3001(3) 0.0570(14) Uani 1 1 d . . . . .
H07W H 0.849549 -0.153823 0.290685 0.085 Uiso 1 1 calc R U . . .
H07X H 0.771579 -0.176772 0.283944 0.085 Uiso 1 1 calc R U . . .
H07Y H 0.820132 -0.120682 0.343915 0.085 Uiso 1 1 calc R U . . .
C070 C 0.8585(3) 0.8345(2) 0.6448(3) 0.0561(14) Uani 1 1 d . . . . .
H07Z H 0.849716 0.823873 0.675626 0.067 Uiso 1 1 calc R U . . .
C071 C 0.9481(3) 0.2421(3) 0.2360(3) 0.0607(15) Uani 1 1 d . . . . .
H080 H 0.984213 0.233336 0.262820 0.091 Uiso 1 1 calc R U . . .
H081 H 0.946324 0.283308 0.256393 0.091 Uiso 1 1 calc R U . . .
H082 H 0.958828 0.234434 0.199227 0.091 Uiso 1 1 calc R U . . .
C072 C 0.8788(3) 0.1393(2) 0.1845(3) 0.0547(13) Uani 1 1 d . . . . .
H083 H 0.918594 0.130115 0.207442 0.082 Uiso 1 1 calc R U . . .
H084 H 0.882836 0.132208 0.145390 0.082 Uiso 1 1 calc R U . . .
H085 H 0.835846 0.114577 0.178095 0.082 Uiso 1 1 calc R U . . .
C074 C 0.6155(3) 0.8854(3) 0.8207(3) 0.0668(17) Uani 1 1 d . . . . .
H086 H 0.577689 0.898981 0.801069 0.100 Uiso 1 1 calc R U . . .
H087 H 0.660103 0.909378 0.829253 0.100 Uiso 1 1 calc R U . . .
H088 H 0.610938 0.888577 0.858531 0.100 Uiso 1 1 calc R U . . .
C075 C 0.9145(3) 0.8911(3) 0.6783(4) 0.0734(19) Uani 1 1 d . . . . .
H089 H 0.957534 0.884331 0.699893 0.110 Uiso 1 1 calc R U . . .
H08A H 0.898966 0.921547 0.707088 0.110 Uiso 1 1 calc R U . . .
H08B H 0.922681 0.903507 0.649250 0.110 Uiso 1 1 calc R U . . .
C076 C 0.8410(3) -0.0504(3) 0.2925(3) 0.0598(14) Uani 1 1 d . . . . .
H08C H 0.878903 -0.063754 0.278179 0.090 Uiso 1 1 calc R U . . .
H08D H 0.858328 -0.029171 0.336643 0.090 Uiso 1 1 calc R U . . .
H08E H 0.822742 -0.024399 0.276070 0.090 Uiso 1 1 calc R U . . .
C077 C 0.8842(4) 0.1007(3) 0.3217(4) 0.084(2) Uani 1 1 d . . . . .
H08F H 0.919940 0.102544 0.303776 0.125 Uiso 1 1 calc R U . . .
H08G H 0.839509 0.079043 0.289669 0.125 Uiso 1 1 calc R U . . .
H08H H 0.896737 0.080737 0.346801 0.125 Uiso 1 1 calc R U . . .
C079 C 0.8828(4) 0.7844(3) 0.6033(4) 0.090(3) Uani 1 1 d . . . . .
H08I H 0.920710 0.774500 0.627528 0.136 Uiso 1 1 calc R U . . .
H08J H 0.899300 0.796141 0.576876 0.136 Uiso 1 1 calc R U . . .
H08K H 0.844168 0.750194 0.578767 0.136 Uiso 1 1 calc R U . . .
C07C C 0.9471(3) 0.1993(4) 0.4091(3) 0.077(2) Uani 1 1 d . . . . .
H08L H 0.979346 0.207676 0.390450 0.116 Uiso 1 1 calc R U . . .
H08M H 0.966610 0.177833 0.431016 0.116 Uiso 1 1 calc R U . . .
H08N H 0.939837 0.236028 0.437195 0.116 Uiso 1 1 calc R U . . .
C1_1 C 0.8525(8) 1.0147(5) 0.5088(6) 0.117(5) Uiso 0.418(12) 1 d G U P A 1
C2_1 C 0.8083(7) 0.9593(7) 0.4731(6) 0.109(5) Uiso 0.418(12) 1 d G U P A 1
H2_1 H 0.761390 0.955560 0.451011 0.131 Uiso 0.418(12) 1 calc R U P A 1
C3_1 C 0.8331(8) 0.9095(5) 0.4701(7) 0.115(5) Uiso 0.418(12) 1 d G U P A 1
H3_1 H 0.803095 0.871951 0.445968 0.138 Uiso 0.418(12) 1 calc R U P A 1
C4_1 C 0.9022(8) 0.9151(5) 0.5028(7) 0.108(5) Uiso 0.418(12) 1 d G U P A 1
H4_1 H 0.919063 0.881264 0.500737 0.129 Uiso 0.418(12) 1 calc R U P A 1
C5_1 C 0.9464(6) 0.9704(6) 0.5384(6) 0.082(4) Uiso 0.418(12) 1 d G U P A 1
H5_1 H 0.993327 0.974182 0.560537 0.098 Uiso 0.418(12) 1 calc R U P A 1
C6_1 C 0.9216(7) 1.0202(5) 0.5414(6) 0.104(5) Uiso 0.418(12) 1 d G U P A 1
H6_1 H 0.951624 1.057790 0.565563 0.125 Uiso 0.418(12) 1 calc R U P A 1
C7_1 C 0.8255(12) 1.0688(7) 0.5120(11) 0.233(12) Uiso 0.418(12) 1 d G U P A 1
H7A_1 H 0.851867 1.089027 0.496971 0.349 Uiso 0.418(12) 1 calc R U P A 1
H7B_1 H 0.831004 1.094880 0.553927 0.349 Uiso 0.418(12) 1 calc R U P A 1
H7C_1 H 0.776346 1.057224 0.487275 0.349 Uiso 0.418(12) 1 calc R U P A 1
C1_2 C 0.8929(4) 0.9986(3) 0.5089(3) 0.089(3) Uiso 0.582(12) 1 d G U P A 2
C2_2 C 0.8528(4) 0.9415(3) 0.4742(4) 0.088(3) Uiso 0.582(12) 1 d G U P A 2
H2_2 H 0.809313 0.933901 0.444289 0.106 Uiso 0.582(12) 1 calc R U P A 2
C3_2 C 0.8767(5) 0.8957(3) 0.4834(4) 0.092(4) Uiso 0.582(12) 1 d G U P A 2
H3_2 H 0.849547 0.856993 0.459839 0.110 Uiso 0.582(12) 1 calc R U P A 2
C4_2 C 0.9408(5) 0.9070(3) 0.5275(4) 0.094(4) Uiso 0.582(12) 1 d G U P A 2
H4_2 H 0.957065 0.875899 0.533757 0.112 Uiso 0.582(12) 1 calc R U P A 2
C5_2 C 0.9809(4) 0.9641(4) 0.5622(4) 0.096(4) Uiso 0.582(12) 1 d G U P A 2
H5_2 H 1.024336 0.971708 0.592124 0.116 Uiso 0.582(12) 1 calc R U P A 2
C6_2 C 0.9569(4) 1.0099(3) 0.5530(4) 0.089(3) Uiso 0.582(12) 1 d G U P A 2
H6_2 H 0.984103 1.048610 0.576574 0.107 Uiso 0.582(12) 1 calc R U P A 2
C7_2 C 0.8668(6) 1.0484(4) 0.4989(6) 0.120(6) Uiso 0.582(12) 1 d G U P A 2
H7A_2 H 0.885358 1.054677 0.470440 0.180 Uiso 0.582(12) 1 calc R U P A 2
H7B_2 H 0.882317 1.084059 0.537316 0.180 Uiso 0.582(12) 1 calc R U P A 2
H7C_2 H 0.816028 1.038408 0.482416 0.180 Uiso 0.582(12) 1 calc R U P A 2
C1_10 C 0.5566(3) 1.0010(4) 0.4532(3) 0.037(2) Uiso 0.673(13) 1 d G . P B 1
C2_10 C 0.5953(3) 0.9679(2) 0.4754(3) 0.038(2) Uiso 0.673(13) 1 d G . P B 1
H2_10 H 0.576931 0.927788 0.462033 0.046 Uiso 0.673(13) 1 calc R U P B 1
C3_10 C 0.6612(3) 0.9952(3) 0.5172(3) 0.0399(18) Uiso 0.673(13) 1 d G . P B 1
H3_10 H 0.690074 0.973633 0.531662 0.048 Uiso 0.673(13) 1 calc R U P B 1
C4_10 C 0.6851(4) 1.0561(3) 0.5382(3) 0.0416(19) Uiso 0.673(13) 1 d . . P B 1
H4_10 H 0.730220 1.075198 0.566890 0.050 Uiso 0.673(13) 1 calc R U P B 1
C5_10 C 0.6436(6) 1.0876(4) 0.5175(4) 0.046(2) Uiso 0.673(13) 1 d . . P B 1
H5_10 H 0.658893 1.128540 0.532939 0.055 Uiso 0.673(13) 1 calc R U P B 1
C6_10 C 0.5805(6) 1.0591(4) 0.4747(4) 0.052(2) Uiso 0.673(13) 1 d . . P B 1
H6_10 H 0.552206 1.080340 0.459345 0.062 Uiso 0.673(13) 1 calc R U P B 1
C7_10 C 0.4839(4) 0.9698(4) 0.4061(4) 0.053(2) Uiso 0.673(13) 1 d . . P B 1
H7A_10 H 0.463066 0.997014 0.392962 0.079 Uiso 0.673(13) 1 calc R U P B 1
H7B_10 H 0.454712 0.955804 0.423916 0.079 Uiso 0.673(13) 1 calc R U P B 1
H7C_10 H 0.487672 0.936488 0.371353 0.079 Uiso 0.673(13) 1 calc R U P B 1
C1_11 C 0.5465(6) 0.9888(6) 0.4515(6) 0.024(4) Uiso 0.327(13) 1 d G . P B 2
C2_11 C 0.6099(6) 0.9776(5) 0.4771(6) 0.037(4) Uiso 0.327(13) 1 d G . P B 2
H2_11 H 0.610628 0.937709 0.466047 0.045 Uiso 0.327(13) 1 calc R U P B 2
C3_11 C 0.6720(6) 1.0177(8) 0.5166(7) 0.055(4) Uiso 0.327(13) 1 d G . P B 2
H3_11 H 0.711604 1.007528 0.536104 0.066 Uiso 0.327(13) 1 calc R U P B 2
C4_11 C 0.6693(12) 1.0800(9) 0.5253(9) 0.054(5) Uiso 0.327(13) 1 d . . P B 2
H4_11 H 0.709927 1.110379 0.547668 0.065 Uiso 0.327(13) 1 calc R U P B 2
C5_11 C 0.6094(13) 1.0906(10) 0.5009(11) 0.067(6) Uiso 0.327(13) 1 d . . P B 2
H5_11 H 0.606817 1.129639 0.508783 0.080 Uiso 0.327(13) 1 calc R U P B 2
C6_11 C 0.5528(10) 1.0481(7) 0.4658(7) 0.041(4) Uiso 0.327(13) 1 d . . P B 2
H6_11 H 0.512522 1.059114 0.448688 0.049 Uiso 0.327(13) 1 calc R U P B 2
C7_11 C 0.4814(7) 0.9469(7) 0.4107(6) 0.035(3) Uiso 0.327(13) 1 d . . P B 2
H7A_11 H 0.442984 0.967149 0.411208 0.052 Uiso 0.327(13) 1 calc R U P B 2
H7B_11 H 0.474141 0.916963 0.423840 0.052 Uiso 0.327(13) 1 calc R U P B 2
H7C_11 H 0.483128 0.928319 0.369774 0.052 Uiso 0.327(13) 1 calc R U P B 2

loop_
_atom_site_aniso_label
_atom_site_aniso_U_11
_atom_site_aniso_U_22
_atom_site_aniso_U_33
_atom_site_aniso_U_23
_atom_site_aniso_U_13
_atom_site_aniso_U_12
W001 0.02294(7) 0.01735(7) 0.01940(7) 0.00773(6) 0.00527(6) 0.00205(6)
N1 0.055(2) 0.0360(19) 0.0380(19) 0.0274(16) 0.0207(17) 0.0141(16)
N2 0.053(2) 0.0276(17) 0.0332(17) 0.0208(15) 0.0184(16) 0.0083(15)
W002 0.02121(7) 0.01945(7) 0.02079(7) 0.00966(6) 0.00491(6) 0.00147(6)
W003 0.02955(8) 0.01885(7) 0.02004(7) 0.01042(6) 0.00701(6) 0.00066(6)
W004 0.02356(8) 0.02085(8) 0.02061(7) 0.01206(6) 0.00231(6) -0.00041(6)
W005 0.02777(8) 0.01982(7) 0.02347(8) 0.01236(6) 0.01009(6) 0.00427(6)
W006 0.02429(8) 0.02119(8) 0.02102(7) 0.01040(6) 0.00431(6) 0.00017(6)
Cl07 0.0247(4) 0.0328(4) 0.0239(4) 0.0135(3) 0.0067(3) 0.0058(3)
Cl08 0.0359(4) 0.0238(4) 0.0219(4) 0.0109(3) 0.0078(3) 0.0031(3)
Cl09 0.0259(4) 0.0265(4) 0.0276(4) 0.0109(3) 0.0072(3) 0.0023(3)
Cl0A 0.0247(4) 0.0284(4) 0.0268(4) 0.0105(3) 0.0063(3) 0.0053(3)
Cl0B 0.0379(5) 0.0271(4) 0.0249(4) 0.0139(3) 0.0084(3) -0.0009(3)
Cl0C 0.0322(4) 0.0225(4) 0.0258(4) 0.0134(3) 0.0015(3) -0.0030(3)
Cl0D 0.0376(4) 0.0225(4) 0.0230(4) 0.0104(3) 0.0097(3) 0.0003(3)
Cl0E 0.0416(5) 0.0274(4) 0.0225(4) 0.0132(3) 0.0032(3) -0.0027(4)
Cl0F 0.0297(4) 0.0369(5) 0.0291(4) 0.0171(4) 0.0097(3) 0.0048(4)
Cl0G 0.0260(4) 0.0322(4) 0.0286(4) 0.0127(4) 0.0030(3) 0.0038(3)
Cl0H 0.0428(5) 0.0239(4) 0.0236(4) 0.0120(3) 0.0055(4) -0.0060(4)
Cl0I 0.0257(4) 0.0248(4) 0.0367(5) 0.0131(4) 0.0094(3) 0.0053(3)
Cl0J 0.0292(4) 0.0284(4) 0.0354(5) 0.0176(4) 0.0077(4) 0.0031(3)
Cl0K 0.0404(5) 0.0248(4) 0.0272(4) 0.0164(3) 0.0014(4) -0.0042(3)
Cl0L 0.0504(5) 0.0251(4) 0.0279(4) 0.0135(3) 0.0203(4) 0.0098(4)
Cl0M 0.0485(5) 0.0233(4) 0.0230(4) 0.0114(3) 0.0143(4) 0.0077(4)
Cl0N 0.0288(4) 0.0389(5) 0.0421(5) 0.0278(4) 0.0119(4) 0.0054(4)
Cl0O 0.0284(4) 0.0367(5) 0.0328(4) 0.0205(4) 0.0103(3) 0.0063(4)
Cl0P 0.0380(5) 0.0206(4) 0.0315(4) 0.0130(3) -0.0014(4) -0.0022(3)
Cl0Q 0.0305(4) 0.0388(5) 0.0353(5) 0.0246(4) 0.0080(4) 0.0002(4)
Cl0R 0.0257(4) 0.0315(5) 0.0381(5) 0.0141(4) 0.0064(4) 0.0012(3)
Cl0S 0.0510(5) 0.0205(4) 0.0281(4) 0.0112(3) 0.0163(4) 0.0059(4)
Cl0T 0.0512(5) 0.0194(4) 0.0240(4) 0.0087(3) 0.0139(4) -0.0001(4)
Cl0U 0.0286(4) 0.0521(6) 0.0330(5) 0.0117(4) 0.0107(4) 0.0111(4)
N00V 0.0299(15) 0.0139(13) 0.0187(13) 0.0057(11) 0.0031(11) 0.0020(11)
N00W 0.0272(15) 0.0259(15) 0.0197(14) 0.0097(12) 0.0064(12) 0.0043(12)
N00X 0.0289(15) 0.0197(14) 0.0245(14) 0.0118(12) 0.0092(12) 0.0042(12)
N00Y 0.0296(15) 0.0213(14) 0.0215(14) 0.0119(12) 0.0079(12) 0.0020(12)
N00Z 0.0329(16) 0.0205(14) 0.0218(14) 0.0099(12) 0.0074(12) 0.0022(12)
N010 0.0249(14) 0.0245(15) 0.0255(15) 0.0165(13) 0.0061(12) 0.0010(12)
N011 0.0364(17) 0.0188(14) 0.0224(14) 0.0110(12) 0.0079(13) 0.0017(12)
N012 0.0326(16) 0.0199(14) 0.0265(15) 0.0135(12) 0.0105(13) 0.0032(12)
N013 0.0321(16) 0.0226(15) 0.0228(14) 0.0117(12) 0.0036(12) -0.0002(12)
N014 0.0227(14) 0.0212(14) 0.0217(14) 0.0110(12) 0.0063(11) 0.0001(11)
N015 0.0325(17) 0.0264(16) 0.0266(16) 0.0076(13) 0.0070(13) 0.0025(13)
N016 0.0298(16) 0.0219(15) 0.0284(16) 0.0121(13) 0.0083(13) 0.0028(12)
N017 0.0276(15) 0.0215(15) 0.0279(15) 0.0143(13) 0.0061(12) -0.0005(12)
N018 0.0264(15) 0.0217(14) 0.0221(14) 0.0116(12) 0.0046(12) 0.0005(12)
N019 0.0216(14) 0.0223(14) 0.0211(14) 0.0116(12) 0.0023(11) -0.0007(11)
N01A 0.0305(16) 0.0264(16) 0.0257(15) 0.0110(13) 0.0094(13) 0.0026(13)
N01B 0.0301(16) 0.0210(15) 0.0268(15) 0.0109(12) 0.0060(13) 0.0023(12)
N01C 0.0318(16) 0.0209(15) 0.0227(15) 0.0069(12) 0.0050(12) 0.0030(12)
N01D 0.0423(19) 0.0195(15) 0.0254(16) 0.0068(13) 0.0056(14) -0.0016(13)
N01E 0.0291(16) 0.0413(19) 0.0220(15) 0.0051(14) 0.0047(13) 0.0013(14)
N01F 0.0354(18) 0.0401(19) 0.0232(16) 0.0143(15) 0.0007(13) -0.0069(15)
N01G 0.0282(15) 0.0224(14) 0.0242(14) 0.0121(12) 0.0097(12) 0.0042(12)
C01I 0.040(2) 0.0162(16) 0.0217(16) 0.0097(14) 0.0088(15) 0.0012(14)
C01K 0.036(2) 0.0228(17) 0.0258(18) 0.0131(15) 0.0063(15) 0.0022(15)
C01L 0.0257(17) 0.0230(17) 0.0212(16) 0.0138(14) 0.0071(13) 0.0029(13)
C01M 0.0332(19) 0.0253(18) 0.0251(17) 0.0153(15) 0.0122(15) 0.0052(15)
C01N 0.0324(19) 0.0263(18) 0.0251(17) 0.0163(15) 0.0090(15) 0.0018(15)
C01O 0.0263(18) 0.0287(19) 0.0237(17) 0.0107(15) 0.0030(14) 0.0014(14)
C01P 0.0255(17) 0.0211(16) 0.0217(16) 0.0121(14) 0.0025(13) -0.0021(13)
C01Q 0.0320(19) 0.0279(19) 0.0225(17) 0.0129(15) 0.0018(15) -0.0038(15)
C01R 0.0345(19) 0.0202(17) 0.0193(16) 0.0041(14) 0.0058(14) 0.0008(14)
C01S 0.0346(19) 0.0163(15) 0.0247(17) 0.0100(14) 0.0114(15) 0.0036(14)
C01T 0.0263(17) 0.0275(18) 0.0309(18) 0.0193(16) 0.0068(15) 0.0047(14)
C01U 0.036(2) 0.0249(18) 0.0294(19) 0.0148(16) 0.0103(16) 0.0018(15)
C01V 0.0349(19) 0.0255(18) 0.0267(18) 0.0150(15) 0.0139(15) 0.0090(15)
C01W 0.040(2) 0.0253(18) 0.0284(19) 0.0112(16) 0.0110(16) 0.0063(16)
C01X 0.0338(19) 0.033(2) 0.0239(18) 0.0188(16) 0.0029(15) 0.0007(16)
C01Y 0.0256(18) 0.0261(18) 0.0260(18) 0.0111(15) 0.0017(14) -0.0018(14)
C01Z 0.0300(18) 0.0207(17) 0.0264(17) 0.0115(14) 0.0069(15) 0.0035(14)
C020 0.0341(19) 0.0207(17) 0.0291(18) 0.0101(15) 0.0115(16) 0.0054(15)
C021 0.0349(19) 0.0198(17) 0.0307(19) 0.0126(15) 0.0114(16) 0.0022(14)
C022 0.0318(19) 0.0295(19) 0.0244(17) 0.0153(15) 0.0063(15) -0.0052(15)
C023 0.0267(18) 0.0305(19) 0.0302(19) 0.0185(16) 0.0077(15) 0.0014(15)
C024 0.0267(17) 0.0251(17) 0.0236(17) 0.0162(14) 0.0043(14) -0.0005(14)
C025 0.039(2) 0.0264(19) 0.038(2) 0.0090(17) 0.0172(18) 0.0043(16)
C026 0.0176(15) 0.0218(16) 0.0223(16) 0.0124(14) 0.0030(12) -0.0004(12)
C027 0.0204(16) 0.0256(17) 0.0251(17) 0.0156(14) 0.0060(13) 0.0041(13)
C028 0.0320(18) 0.0197(16) 0.0229(17) 0.0084(14) 0.0089(14) -0.0008(14)
C029 0.0309(18) 0.0234(18) 0.0238(17) 0.0103(15) 0.0011(14) -0.0009(14)
C02A 0.0238(16) 0.0200(16) 0.0224(16) 0.0117(14) 0.0059(13) -0.0016(13)
C02B 0.0237(16) 0.0254(17) 0.0277(17) 0.0173(15) 0.0101(14) 0.0039(13)
C02C 0.0271(17) 0.0268(18) 0.0226(17) 0.0127(15) 0.0037(14) -0.0001(14)
C02D 0.0287(18) 0.0282(18) 0.0233(17) 0.0130(15) 0.0033(14) 0.0002(15)
C02E 0.036(2) 0.0289(19) 0.0264(18) 0.0169(16) 0.0026(16) 0.0004(16)
C02F 0.0302(19) 0.0307(19) 0.0322(19) 0.0196(16) 0.0104(16) 0.0030(15)
C02G 0.045(2) 0.0223(18) 0.0242(18) 0.0106(15) 0.0110(16) -0.0005(16)
C02H 0.0260(17) 0.0258(17) 0.0183(16) 0.0090(14) 0.0036(13) 0.0018(14)
C02I 0.037(2) 0.0221(17) 0.0230(17) 0.0124(14) 0.0053(15) 0.0026(15)
C02J 0.0289(18) 0.0287(19) 0.0245(17) 0.0132(15) 0.0064(14) 0.0034(15)
C02K 0.052(3) 0.028(2) 0.036(2) 0.0061(17) 0.021(2) 0.0017(18)
C02L 0.037(2) 0.0228(18) 0.0270(18) 0.0125(15) 0.0073(15) 0.0013(15)
C02M 0.0247(16) 0.0170(15) 0.0208(16) 0.0069(13) 0.0040(13) 0.0027(13)
C02N 0.0274(17) 0.0246(17) 0.0237(16) 0.0148(14) 0.0086(14) 0.0037(14)
C02O 0.0287(18) 0.0250(17) 0.0195(16) 0.0089(14) 0.0065(14) 0.0044(14)
C02P 0.0280(18) 0.0300(18) 0.0215(16) 0.0156(15) 0.0062(14) 0.0067(15)
C02Q 0.0271(17) 0.0245(17) 0.0264(17) 0.0134(15) 0.0089(14) 0.0039(14)
C02R 0.0309(18) 0.0261(18) 0.0241(17) 0.0137(15) 0.0081(15) 0.0035(14)
C02S 0.035(2) 0.0217(17) 0.0323(19) 0.0164(15) 0.0070(16) 0.0017(15)
C02T 0.036(2) 0.0200(17) 0.0284(18) 0.0100(15) 0.0093(16) 0.0017(15)
C02U 0.0310(18) 0.0242(18) 0.0292(18) 0.0179(15) 0.0027(15) 0.0013(14)
C02V 0.0289(18) 0.0242(18) 0.036(2) 0.0129(16) 0.0099(16) 0.0066(15)
C02W 0.034(2) 0.0234(18) 0.0217(17) 0.0050(14) 0.0058(15) -0.0003(15)
C02X 0.038(2) 0.031(2) 0.029(2) 0.0112(17) 0.0061(17) -0.0002(17)
C02Y 0.042(2) 0.0245(18) 0.0313(19) 0.0189(16) 0.0146(17) 0.0069(16)
C02Z 0.0310(19) 0.0256(18) 0.0227(17) 0.0104(15) 0.0041(14) 0.0054(15)
C030 0.0330(19) 0.0246(18) 0.0253(18) 0.0120(15) 0.0065(15) 0.0020(15)
C031 0.0267(18) 0.034(2) 0.0310(19) 0.0156(17) 0.0091(15) 0.0043(15)
C032 0.0227(16) 0.0203(16) 0.0202(16) 0.0092(13) 0.0023(13) -0.0020(13)
C033 0.0300(19) 0.034(2) 0.0281(19) 0.0055(17) 0.0071(16) 0.0049(16)
C034 0.041(2) 0.034(2) 0.0280(19) 0.0209(17) 0.0058(16) 0.0031(17)
C035 0.038(2) 0.032(2) 0.0235(18) 0.0127(16) 0.0087(16) -0.0004(16)
C036 0.037(2) 0.0280(19) 0.0259(18) 0.0148(16) -0.0018(16) 0.0022(16)
C037 0.038(2) 0.0238(18) 0.0266(18) 0.0124(15) 0.0094(16) 0.0026(15)
C038 0.043(2) 0.0255(18) 0.0225(17) 0.0064(15) 0.0151(16) 0.0018(16)
C039 0.0332(19) 0.0248(18) 0.0287(19) 0.0119(15) 0.0052(15) 0.0015(15)
C03A 0.0294(19) 0.034(2) 0.036(2) 0.0232(18) 0.0103(16) 0.0059(16)
C03B 0.034(2) 0.0252(18) 0.0271(18) 0.0091(15) 0.0086(16) 0.0030(15)
C03C 0.042(2) 0.0186(17) 0.0243(18) 0.0085(14) 0.0028(16) -0.0010(15)
C03D 0.0311(19) 0.036(2) 0.0252(18) 0.0153(16) 0.0111(15) 0.0129(16)
C03E 0.0261(18) 0.033(2) 0.0243(18) 0.0095(16) 0.0085(15) -0.0022(15)
C03F 0.0285(19) 0.031(2) 0.0266(18) 0.0085(16) 0.0063(15) 0.0072(15)
C03G 0.0278(18) 0.0228(17) 0.0227(17) 0.0117(14) 0.0022(14) 0.0020(14)
C03H 0.0335(19) 0.0254(18) 0.0273(18) 0.0175(15) 0.0060(15) -0.0009(15)
C03I 0.036(2) 0.033(2) 0.0228(18) 0.0147(16) 0.0015(15) -0.0017(16)
C03J 0.049(2) 0.0242(18) 0.0252(18) 0.0082(15) 0.0109(17) 0.0052(17)
C03K 0.035(2) 0.037(2) 0.034(2) 0.0246(18) 0.0052(17) -0.0008(17)
C03L 0.040(2) 0.0264(19) 0.0263(18) 0.0142(16) 0.0084(16) 0.0062(16)
C03M 0.035(2) 0.0256(18) 0.0252(18) 0.0079(15) 0.0064(15) 0.0058(15)
C03N 0.0286(18) 0.0192(16) 0.0226(16) 0.0073(14) 0.0054(14) 0.0050(14)
C03O 0.0289(18) 0.033(2) 0.0286(18) 0.0170(16) 0.0114(15) 0.0086(15)
C03P 0.0249(17) 0.0220(17) 0.0230(16) 0.0090(14) 0.0074(14) 0.0042(13)
C03Q 0.0297(19) 0.035(2) 0.044(2) 0.0263(19) 0.0136(17) 0.0016(16)
C03R 0.0295(19) 0.0266(19) 0.036(2) 0.0103(16) 0.0113(16) 0.0062(15)
C03S 0.0300(18) 0.0278(18) 0.0229(17) 0.0114(15) 0.0042(14) 0.0013(15)
C03T 0.0334(19) 0.0244(18) 0.0257(18) 0.0114(15) 0.0131(15) 0.0032(15)
C03U 0.036(2) 0.032(2) 0.053(3) 0.028(2) 0.0147(19) 0.0023(17)
C03V 0.037(2) 0.0228(18) 0.0297(19) 0.0139(15) 0.0108(16) 0.0046(15)
C03W 0.039(2) 0.0221(17) 0.0237(17) 0.0104(15) 0.0070(15) -0.0001(15)
C03X 0.044(2) 0.041(2) 0.047(3) 0.030(2) 0.003(2) -0.011(2)
C03Y 0.035(2) 0.0249(19) 0.038(2) 0.0157(17) 0.0034(17) 0.0038(16)
C03Z 0.033(2) 0.033(2) 0.035(2) 0.0131(18) 0.0090(17) 0.0007(17)
C040 0.040(2) 0.038(2) 0.032(2) 0.0163(18) 0.0040(18) 0.0059(18)
C041 0.039(2) 0.0269(19) 0.0288(19) 0.0075(16) 0.0074(17) -0.0020(16)
C042 0.0284(18) 0.0295(19) 0.0248(17) 0.0125(15) 0.0079(14) -0.0012(15)
C043 0.036(2) 0.046(2) 0.042(2) 0.030(2) 0.0162(18) 0.0139(18)
C044 0.047(2) 0.0259(19) 0.0231(18) 0.0080(15) 0.0129(17) 0.0044(17)
C045 0.051(2) 0.030(2) 0.0215(18) 0.0110(16) 0.0076(17) 0.0067(18)
C046 0.047(2) 0.0270(19) 0.0318(19) 0.0177(16) 0.0210(18) 0.0128(17)
C047 0.045(2) 0.0234(18) 0.0279(18) 0.0131(15) 0.0159(17) 0.0053(16)
C048 0.0254(19) 0.034(2) 0.042(2) 0.0152(18) 0.0088(17) 0.0045(16)
C049 0.039(2) 0.0227(18) 0.034(2) 0.0104(16) 0.0121(17) 0.0031(16)
C04A 0.040(2) 0.036(2) 0.031(2) 0.0212(18) 0.0119(17) 0.0111(17)
C04B 0.034(2) 0.035(2) 0.037(2) 0.0213(18) 0.0124(17) 0.0064(17)
C04C 0.0292(19) 0.044(2) 0.037(2) 0.0225(19) 0.0134(17) 0.0043(17)
C04D 0.040(2) 0.0282(19) 0.0241(18) 0.0053(15) 0.0119(16) 0.0052(16)
C04E 0.034(2) 0.029(2) 0.043(2) 0.0238(18) 0.0111(17) 0.0071(16)
C04F 0.039(2) 0.032(2) 0.0266(19) 0.0129(17) 0.0024(16) 0.0033(17)
C04G 0.035(2) 0.0282(19) 0.0271(18) 0.0175(16) 0.0029(15) 0.0042(16)
C04H 0.048(2) 0.0192(18) 0.0279(19) 0.0041(15) 0.0027(17) 0.0004(17)
C04I 0.0269(18) 0.033(2) 0.036(2) 0.0128(17) 0.0112(16) 0.0026(16)
C04J 0.0300(18) 0.0280(19) 0.0266(18) 0.0140(15) 0.0044(15) -0.0053(15)
C04K 0.034(2) 0.0246(18) 0.0288(19) 0.0117(15) 0.0038(16) 0.0039(15)
C04L 0.0257(18) 0.0289(19) 0.036(2) 0.0139(17) 0.0072(16) 0.0004(15)
C04M 0.039(2) 0.034(2) 0.030(2) 0.0140(17) 0.0168(17) 0.0125(17)
C04N 0.042(2) 0.0181(17) 0.034(2) 0.0084(16) 0.0030(17) -0.0014(16)
C04O 0.040(2) 0.0283(19) 0.0305(19) 0.0202(16) 0.0168(16) 0.0099(16)
C04P 0.034(2) 0.033(2) 0.045(2) 0.0238(19) 0.0068(18) 0.0047(17)
C04Q 0.037(2) 0.0258(19) 0.034(2) 0.0179(17) 0.0020(16) -0.0017(16)
C04R 0.0312(19) 0.034(2) 0.037(2) 0.0216(18) 0.0117(16) 0.0018(16)
C04S 0.048(2) 0.036(2) 0.033(2) 0.0188(18) 0.0079(18) 0.0022(19)
C04T 0.044(2) 0.0215(17) 0.0274(18) 0.0125(15) 0.0171(17) 0.0068(16)
C04U 0.034(2) 0.037(2) 0.040(2) 0.0160(19) 0.0044(18) 0.0103(18)
C04V 0.037(2) 0.029(2) 0.030(2) 0.0082(16) 0.0063(17) 0.0011(17)
C04W 0.035(2) 0.032(2) 0.0307(19) 0.0173(17) 0.0102(16) 0.0039(16)
C04X 0.052(3) 0.027(2) 0.033(2) 0.0090(17) 0.0147(19) 0.0067(18)
C04Y 0.0321(19) 0.032(2) 0.0236(18) 0.0104(16) 0.0021(15) 0.0024(16)
C04Z 0.0299(19) 0.0269(19) 0.0308(19) 0.0129(16) 0.0051(15) 0.0048(15)
C050 0.035(2) 0.053(3) 0.048(3) 0.036(2) 0.0145(19) 0.0050(19)
C051 0.029(2) 0.037(2) 0.045(2) 0.0171(19) 0.0081(18) 0.0080(17)
C052 0.037(2) 0.044(2) 0.031(2) 0.0186(19) 0.0080(17) 0.0086(18)
C053 0.040(2) 0.030(2) 0.045(2) 0.0217(18) 0.0215(19) 0.0065(17)
C054 0.056(3) 0.035(2) 0.029(2) 0.0135(18) 0.0173(19) 0.007(2)
C055 0.0245(18) 0.041(2) 0.0275(18) 0.0181(17) 0.0085(15) 0.0066(16)
C056 0.040(2) 0.0261(19) 0.033(2) 0.0072(16) 0.0115(17) 0.0093(17)
C057 0.039(2) 0.039(2) 0.045(3) 0.014(2) 0.000(2) 0.0042(19)
C058 0.035(2) 0.0266(19) 0.037(2) 0.0173(17) 0.0113(17) 0.0064(16)
C059 0.038(2) 0.039(2) 0.040(2) 0.0249(19) 0.0161(18) 0.0165(18)
C05A 0.042(2) 0.0253(19) 0.059(3) 0.0198(19) 0.027(2) 0.0087(17)
C05B 0.042(2) 0.0211(18) 0.0301(19) 0.0055(15) 0.0129(17) 0.0054(16)
C05C 0.040(2) 0.040(2) 0.035(2) 0.0184(19) 0.0097(18) 0.0145(18)
C05D 0.042(2) 0.040(2) 0.050(3) 0.024(2) 0.020(2) 0.0044(19)
C05E 0.046(2) 0.0199(18) 0.038(2) 0.0077(16) 0.0147(19) 0.0046(16)
C05F 0.057(3) 0.026(2) 0.026(2) 0.0079(16) -0.0010(19) -0.0105(18)
C05G 0.044(2) 0.042(2) 0.029(2) 0.0102(18) 0.0160(18) 0.0039(19)
C05H 0.056(3) 0.046(3) 0.042(2) 0.034(2) 0.019(2) 0.018(2)
C05I 0.035(2) 0.044(3) 0.045(3) 0.011(2) 0.014(2) 0.0016(19)
C05J 0.044(2) 0.036(2) 0.052(3) 0.023(2) 0.024(2) 0.0141(19)
C05K 0.055(3) 0.027(2) 0.035(2) 0.0180(18) -0.0008(19) 0.0060(19)
C05L 0.030(2) 0.047(2) 0.039(2) 0.026(2) 0.0135(17) 0.0080(18)
C05M 0.039(2) 0.040(2) 0.033(2) 0.0122(19) 0.0095(18) -0.0021(18)
C05N 0.067(3) 0.028(2) 0.028(2) 0.0115(17) 0.016(2) 0.007(2)
C05O 0.027(2) 0.062(3) 0.030(2) -0.008(2) 0.0019(17) 0.006(2)
C05P 0.034(2) 0.044(2) 0.032(2) 0.0106(19) 0.0114(17) 0.0121(18)
C05Q 0.048(2) 0.035(2) 0.035(2) 0.0114(18) 0.0224(19) 0.0058(19)
C05R 0.036(2) 0.044(3) 0.048(3) 0.024(2) 0.006(2) 0.0046(19)
C05S 0.038(2) 0.044(3) 0.050(3) 0.034(2) -0.001(2) 0.0034(19)
C05T 0.039(2) 0.048(3) 0.047(3) 0.017(2) 0.003(2) 0.017(2)
C05U 0.037(2) 0.046(2) 0.033(2) 0.024(2) -0.0070(17) -0.0101(19)
C05V 0.041(2) 0.039(2) 0.054(3) 0.028(2) 0.011(2) 0.0014(19)
C05W 0.0261(19) 0.056(3) 0.048(2) 0.036(2) 0.0101(18) 0.0104(18)
C05X 0.035(2) 0.0261(19) 0.033(2) 0.0169(16) 0.0076(16) 0.0001(15)
C05Y 0.041(3) 0.057(3) 0.068(3) 0.037(3) 0.020(2) -0.003(2)
C05Z 0.033(2) 0.036(2) 0.049(3) 0.016(2) 0.0213(19) 0.0057(17)
C060 0.062(3) 0.031(2) 0.043(3) 0.023(2) -0.002(2) -0.011(2)
C061 0.036(2) 0.037(2) 0.043(2) 0.0071(19) 0.0197(19) 0.0061(18)
C062 0.031(2) 0.050(3) 0.055(3) 0.027(2) 0.006(2) 0.0088(19)
C063 0.060(3) 0.043(3) 0.041(2) 0.015(2) 0.030(2) 0.002(2)
C064 0.036(2) 0.048(3) 0.039(2) 0.011(2) 0.0183(19) 0.0048(19)
C065 0.036(2) 0.042(2) 0.044(2) 0.019(2) 0.0081(19) -0.0014(19)
C066 0.074(3) 0.028(2) 0.040(2) 0.0201(19) 0.026(2) 0.006(2)
C067 0.033(2) 0.049(3) 0.0265(19) 0.0157(19) -0.0005(16) -0.0013(18)
C069 0.064(3) 0.046(3) 0.049(3) 0.020(2) 0.031(3) 0.010(2)
C06A 0.052(3) 0.044(3) 0.036(2) 0.022(2) 0.008(2) 0.015(2)
C06B 0.049(3) 0.058(3) 0.023(2) 0.010(2) 0.0070(19) 0.001(2)
C06C 0.031(2) 0.044(3) 0.066(3) 0.024(2) 0.008(2) 0.0102(19)
C06D 0.038(2) 0.046(3) 0.074(3) 0.037(3) 0.026(2) 0.015(2)
C06E 0.060(3) 0.035(2) 0.060(3) 0.024(2) 0.040(3) 0.011(2)
C06F 0.074(4) 0.044(3) 0.040(2) 0.020(2) 0.028(2) 0.001(2)
C06G 0.086(4) 0.038(2) 0.034(2) 0.016(2) 0.033(3) 0.003(2)
C06H 0.031(2) 0.079(4) 0.069(3) 0.052(3) 0.015(2) 0.005(2)
C06I 0.049(3) 0.049(3) 0.043(2) 0.033(2) 0.005(2) -0.002(2)
C06J 0.054(3) 0.043(3) 0.033(2) 0.007(2) 0.000(2) 0.000(2)
C06K 0.027(2) 0.086(4) 0.061(3) 0.051(3) 0.014(2) 0.013(2)
C06L 0.032(2) 0.070(3) 0.037(2) 0.022(2) 0.0143(18) 0.007(2)
C06M 0.054(3) 0.039(3) 0.056(3) 0.016(2) 0.021(2) 0.018(2)
C06N 0.046(3) 0.029(2) 0.059(3) 0.011(2) 0.024(2) 0.0098(19)
C06O 0.054(3) 0.042(3) 0.053(3) 0.026(2) 0.002(2) 0.013(2)
C06P 0.059(3) 0.062(3) 0.061(3) 0.050(3) 0.026(3) 0.026(3)
C06Q 0.038(2) 0.044(3) 0.041(2) 0.007(2) 0.005(2) 0.000(2)
C06S 0.042(2) 0.041(2) 0.039(2) 0.026(2) 0.0121(19) -0.0013(19)
C06T 0.076(3) 0.031(2) 0.043(2) 0.024(2) 0.028(2) 0.011(2)
C06U 0.040(2) 0.067(3) 0.070(3) 0.049(3) 0.023(2) 0.027(2)
C06V 0.042(3) 0.058(3) 0.052(3) 0.020(2) 0.022(2) 0.005(2)
C06W 0.037(2) 0.082(4) 0.049(3) 0.028(3) 0.018(2) 0.012(3)
C06X 0.062(3) 0.075(4) 0.055(3) 0.045(3) 0.027(3) 0.029(3)
C06Y 0.044(3) 0.103(5) 0.064(4) 0.044(4) 0.000(3) 0.024(3)
C06Z 0.042(3) 0.095(4) 0.073(4) 0.063(4) 0.033(3) 0.034(3)
C070 0.039(2) 0.051(3) 0.108(5) 0.054(3) 0.038(3) 0.015(2)
C071 0.042(3) 0.059(3) 0.069(4) 0.015(3) 0.028(3) 0.002(2)
C072 0.054(3) 0.051(3) 0.052(3) 0.017(2) 0.018(2) 0.015(2)
C074 0.070(4) 0.058(3) 0.055(3) 0.016(3) 0.009(3) 0.033(3)
C075 0.037(3) 0.075(4) 0.119(6) 0.063(4) 0.014(3) 0.006(3)
C076 0.044(3) 0.063(3) 0.064(3) 0.019(3) 0.027(3) -0.008(2)
C077 0.079(5) 0.099(5) 0.104(6) 0.058(5) 0.047(4) 0.059(4)
C079 0.073(4) 0.069(4) 0.189(9) 0.080(5) 0.090(5) 0.041(4)
C07C 0.031(2) 0.131(6) 0.102(5) 0.091(5) 0.013(3) 0.010(3)

loop_
_atom_type_symbol
_atom_type_description
_atom_type_scat_dispersion_real
_atom_type_scat_dispersion_imag
_atom_type_scat_source
C C 0.0181 0.0091 'International Tables Vol C Tables 4.2.6.8 and 6.1.1.4'
H H 0.0000 0.0000 'International Tables Vol C Tables 4.2.6.8 and 6.1.1.4'
N N 0.0311 0.0180 'International Tables Vol C Tables 4.2.6.8 and 6.1.1.4'
Cl Cl 0.3639 0.7018 'International Tables Vol C Tables 4.2.6.8 and 6.1.1.4'
W W -5.4734 5.5774 'International Tables Vol C Tables 4.2.6.8 and 6.1.1.4'

loop_
_geom_angle_atom_site_label_1
_geom_angle_atom_site_label_2
_geom_angle_atom_site_label_3
_geom_angle
_geom_angle_site_symmetry_1
_geom_angle_site_symmetry_3
_geom_angle_publ_flag
N00V W001 C02M 177.41(12) . . ?
N00V W001 Cl0D 83.95(8) . . ?
C02M W001 Cl0D 96.12(9) . . ?
N00V W001 Cl0I 90.48(8) . . ?
C02M W001 Cl0I 92.11(9) . . ?
Cl0D W001 Cl0I 90.46(3) . . ?
N00V W001 Cl0A 90.59(8) . . ?
C02M W001 Cl0A 86.83(9) . . ?
Cl0D W001 Cl0A 90.21(3) . . ?
Cl0I W001 Cl0A 178.80(3) . . ?
N00V W001 Cl08 83.30(8) . . ?
C02M W001 Cl08 96.62(9) . . ?
Cl0D W001 Cl08 167.25(3) . . ?
Cl0I W001 Cl08 89.56(3) . . ?
Cl0A W001 Cl08 90.02(3) . . ?
C046 N1 C06P 121.2(4) . . ?
C046 N1 C06T 120.0(4) . . ?
C06P N1 C06T 118.5(4) . . ?
C04T N2 C05H 120.6(4) . . ?
C04T N2 C066 120.6(4) . . ?
C05H N2 C066 118.8(3) . . ?
N00W W002 C027 177.06(12) . . ?
N00W W002 Cl0P 82.39(8) . . ?
C027 W002 Cl0P 94.83(9) . . ?
N00W W002 Cl0H 86.17(8) . . ?
C027 W002 Cl0H 96.61(9) . . ?
Cl0P W002 Cl0H 168.54(3) . . ?
N00W W002 Cl0U 89.37(8) . . ?
C027 W002 Cl0U 89.70(9) . . ?
Cl0P W002 Cl0U 91.22(4) . . ?
Cl0H W002 Cl0U 89.47(4) . . ?
N00W W002 Cl07 89.93(8) . . ?
C027 W002 Cl07 91.05(9) . . ?
Cl0P W002 Cl07 89.61(3) . . ?
Cl0H W002 Cl07 89.55(3) . . ?
Cl0U W002 Cl07 178.83(4) . . ?
N011 W003 C02A 178.30(13) . . ?
N011 W003 Cl0M 83.77(8) . . ?
C02A W003 Cl0M 96.95(9) . . ?
N011 W003 Cl0T 83.79(8) . . ?
C02A W003 Cl0T 95.49(9) . . ?
Cl0M W003 Cl0T 167.56(3) . . ?
N011 W003 Cl0J 91.50(9) . . ?
C02A W003 Cl0J 86.96(9) . . ?
Cl0M W003 Cl0J 90.52(3) . . ?
Cl0T W003 Cl0J 89.92(3) . . ?
N011 W003 Cl0Q 89.03(9) . . ?
C02A W003 Cl0Q 92.51(9) . . ?
Cl0M W003 Cl0Q 90.18(4) . . ?
Cl0T W003 Cl0Q 89.50(4) . . ?
Cl0J W003 Cl0Q 179.17(3) . . ?
N013 W004 C026 178.76(12) . . ?
N013 W004 Cl0C 84.43(8) . . ?
C026 W004 Cl0C 94.65(9) . . ?
N013 W004 Cl0F 90.55(9) . . ?
C026 W004 Cl0F 88.62(9) . . ?
Cl0C W004 Cl0F 90.42(3) . . ?
N013 W004 Cl0K 84.21(8) . . ?
C026 W004 Cl0K 96.72(9) . . ?
Cl0C W004 Cl0K 168.61(3) . . ?
Cl0F W004 Cl0K 90.58(3) . . ?
N013 W004 Cl0G 89.97(9) . . ?
C026 W004 Cl0G 90.85(9) . . ?
Cl0C W004 Cl0G 89.09(3) . . ?
Cl0F W004 Cl0G 179.25(3) . . ?
Cl0K W004 Cl0G 90.02(3) . . ?
N012 W005 C02B 179.50(12) . . ?
N012 W005 Cl0L 83.44(8) . . ?
C02B W005 Cl0L 96.75(10) . . ?
N012 W005 Cl0S 83.86(8) . . ?
C02B W005 Cl0S 95.95(10) . . ?
Cl0L W005 Cl0S 167.30(3) . . ?
N012 W005 Cl0O 91.06(8) . . ?
C02B W005 Cl0O 88.48(9) . . ?
Cl0L W005 Cl0O 90.20(3) . . ?
Cl0S W005 Cl0O 90.04(3) . . ?
N012 W005 Cl0N 90.11(8) . . ?
C02B W005 Cl0N 90.36(9) . . ?
Cl0L W005 Cl0N 90.82(4) . . ?
Cl0S W005 Cl0N 89.19(4) . . ?
Cl0O W005 Cl0N 178.53(3) . . ?
N00Z W006 C03P 176.11(12) . . ?
N00Z W006 Cl0B 83.53(8) . . ?
C03P W006 Cl0B 96.97(9) . . ?
N00Z W006 Cl0E 83.42(8) . . ?
C03P W006 Cl0E 96.07(9) . . ?
Cl0B W006 Cl0E 166.95(3) . . ?
N00Z W006 Cl0R 90.50(9) . . ?
C03P W006 Cl0R 93.35(9) . . ?
Cl0B W006 Cl0R 90.15(3) . . ?
Cl0E W006 Cl0R 89.54(3) . . ?
N00Z W006 Cl09 90.96(8) . . ?
C03P W006 Cl09 85.18(9) . . ?
Cl0B W006 Cl09 90.20(3) . . ?
Cl0E W006 Cl09 90.44(3) . . ?
Cl0R W006 Cl09 178.52(3) . . ?
C03G N00V C03N 115.9(3) . . ?
C03G N00V W001 122.9(2) . . ?
C03N N00V W001 121.3(2) . . ?
C02R N00W C03F 116.3(3) . . ?
C02R N00W W002 121.6(2) . . ?
C03F N00W W002 121.4(2) . . ?
C02B N00X C02Y 111.5(3) . . ?
C02B N00X C01S 130.0(3) . . ?
C02Y N00X C01S 118.5(3) . . ?
C02A N00Y C03H 111.5(3) . . ?
C02A N00Y C01I 129.0(3) . . ?
C03H N00Y C01I 119.2(3) . . ?
C04K N00Z C02D 116.0(3) . . ?
C04K N00Z W006 120.0(2) . . ?
C02D N00Z W006 124.1(2) . . ?
C026 N010 C01X 112.0(3) . . ?
C026 N010 C024 130.4(3) . . ?
C01X N010 C024 117.3(3) . . ?
C037 N011 C03W 116.3(3) . . ?
C037 N011 W003 122.2(2) . . ?
C03W N011 W003 121.5(2) . . ?
C03V N012 C04W 116.3(3) . . ?
C03V N012 W005 121.7(2) . . ?
C04W N012 W005 122.0(2) . . ?
C030 N013 C04G 115.9(3) . . ?
C030 N013 W004 122.7(2) . . ?
C04G N013 W004 121.2(3) . . ?
C02A N014 C01N 111.5(3) . . ?
C02A N014 C01L 129.7(3) . . ?
C01N N014 C01L 118.4(3) . . ?
C03T N015 C056 119.7(3) . . ?
C03T N015 C04V 121.5(3) . . ?
C056 N015 C04V 118.2(3) . . ?
C03P N016 C049 112.1(3) . . ?
C03P N016 C02S 129.9(3) . . ?
C049 N016 C02S 117.6(3) . . ?
C027 N017 C034 111.7(3) . . ?
C027 N017 C02U 130.5(3) . . ?
C034 N017 C02U 117.8(3) . . ?
C027 N018 C03I 111.7(3) . . ?
C027 N018 C032 131.3(3) . . ?
C03I N018 C032 117.0(3) . . ?
C026 N019 C01Q 111.9(3) . . ?
C026 N019 C01P 131.1(3) . . ?
C01Q N019 C01P 116.9(3) . . ?
C03P N01A C05B 111.9(3) . . ?
C03P N01A C038 128.7(3) . . ?
C05B N01A C038 119.3(3) . . ?
C02M N01B C04N 112.1(3) . . ?
C02M N01B C021 130.2(3) . . ?
C04N N01B C021 117.6(3) . . ?
C02M N01C C04H 111.9(3) . . ?
C02M N01C C01R 130.1(3) . . ?
C04H N01C C01R 117.8(3) . . ?
C028 N01D C05F 121.0(3) . . ?
C028 N01D C05E 120.5(3) . . ?
C05F N01D C05E 118.6(3) . . ?
C03E N01E C05O 121.1(4) . . ?
C03E N01E C067 120.5(3) . . ?
C05O N01E C067 118.3(3) . . ?
C022 N01F C06B 120.3(4) . . ?
C022 N01F C05U 120.7(4) . . ?
C06B N01F C05U 119.0(3) . . ?
C02B N01G C04O 111.2(3) . . ?
C02B N01G C01M 130.9(3) . . ?
C04O N01G C01M 117.6(3) . . ?
C01K C01I C02I 123.3(3) . . ?
C01K C01I N00Y 118.8(3) . . ?
C02I C01I N00Y 117.9(3) . . ?
C01I C01K C03C 117.2(4) . . ?
C01I C01K C039 122.9(3) . . ?
C03C C01K C039 119.9(3) . . ?
C02P C01L C02N 123.4(3) . . ?
C02P C01L N014 118.4(3) . . ?
C02N C01L N014 117.8(3) . . ?
C01V C01M C02F 123.3(4) . . ?
C01V C01M N01G 118.9(3) . . ?
C02F C01M N01G 117.7(3) . . ?
C03H C01N N014 107.4(3) . . ?
C03H C01N H01N 126.3 . . ?
N014 C01N H01N 126.3 . . ?
C03M C01O C02N 121.0(3) . . ?
C03M C01O H01O 119.5 . . ?
C02N C01O H01O 119.5 . . ?
C01Y C01P C02C 123.2(3) . . ?
C01Y C01P N019 119.4(3) . . ?
C02C C01P N019 117.0(3) . . ?
C01X C01Q N019 106.4(3) . . ?
C01X C01Q H01Q 126.8 . . ?
N019 C01Q H01Q 126.8 . . ?
C02W C01R C04D 123.4(4) . . ?
C02W C01R N01C 118.7(3) . . ?
C04D C01R N01C 117.7(3) . . ?
C020 C01S C01U 123.2(3) . . ?
C020 C01S N00X 118.8(3) . . ?
C01U C01S N00X 117.8(3) . . ?
C024 C01T C04E 117.1(3) . . ?
C024 C01T C03A 122.9(3) . . ?
C04E C01T C03A 120.0(3) . . ?
C041 C01U C01S 117.1(4) . . ?
C041 C01U C03Z 120.6(4) . . ?
C01S C01U C03Z 122.3(4) . . ?
C01M C01V C04M 117.4(4) . . ?
C01M C01V C03O 122.7(3) . . ?
C04M C01V C03O 119.9(3) . . ?
C03J C01W C02I 120.8(4) . . ?
C03J C01W H01W 119.6 . . ?
C02I C01W H01W 119.6 . . ?
C01Q C01X N010 107.2(3) . . ?
C01Q C01X H01X 126.4 . . ?
N010 C01X H01X 126.4 . . ?
C03Y C01Y C01P 117.3(4) . . ?
C03Y C01Y C048 121.0(4) . . ?
C01P C01Y C048 121.7(3) . . ?
C03N C01Z C028 120.5(3) . . ?
C03N C01Z H01Z 119.7 . . ?
C028 C01Z H01Z 119.7 . . ?
C01S C020 C025 116.9(4) . . ?
C01S C020 C02V 122.8(3) . . ?
C025 C020 C02V 120.2(4) . . ?
C05A C021 C02T 124.0(4) . . ?
C05A C021 N01B 117.5(4) . . ?
C02T C021 N01B 118.3(3) . . ?
N01F C022 C02E 122.0(4) . . ?
N01F C022 C035 122.4(4) . . ?
C02E C022 C035 115.6(3) . . ?
C03Q C023 C024 116.9(4) . . ?
C03Q C023 C053 120.4(3) . . ?
C024 C023 C053 122.7(3) . . ?
C01T C024 C023 123.6(3) . . ?
C01T C024 N010 119.1(3) . . ?
C023 C024 N010 117.1(3) . . ?
C02K C025 C020 121.0(4) . . ?
C02K C025 H025 119.5 . . ?
C020 C025 H025 119.5 . . ?
N010 C026 N019 102.4(3) . . ?
N010 C026 W004 129.1(2) . . ?
N019 C026 W004 128.4(2) . . ?
N017 C027 N018 102.8(3) . . ?
N017 C027 W002 127.7(3) . . ?
N018 C027 W002 129.5(2) . . ?
N01D C028 C01Z 122.5(3) . . ?
N01D C028 C029 122.3(3) . . ?
C01Z C028 C029 115.1(3) . . ?
C03G C029 C028 120.2(3) . . ?
C03G C029 H029 119.9 . . ?
C028 C029 H029 119.9 . . ?
N00Y C02A N014 102.9(3) . . ?
N00Y C02A W003 127.8(2) . . ?
N014 C02A W003 128.5(2) . . ?
N00X C02B N01G 102.9(3) . . ?
N00X C02B W005 128.7(2) . . ?
N01G C02B W005 128.0(3) . . ?
C04J C02C C01P 116.9(3) . . ?
C04J C02C C04L 120.4(3) . . ?
C01P C02C C04L 122.7(3) . . ?
N00Z C02D C03S 124.0(3) . . ?
N00Z C02D H02D 118.0 . . ?
C03S C02D H02D 118.0 . . ?
C04G C02E C022 120.5(4) . . ?
C04G C02E H02E 119.8 . . ?
C022 C02E H02E 119.8 . . ?
C02X C02F C01M 116.8(4) . . ?
C02X C02F C04C 121.0(4) . . ?
C01M C02F C04C 122.2(4) . . ?
C03W C02G C04T 119.9(4) . . ?
C03W C02G H02G 120.0 . . ?
C04T C02G H02G 120.0 . . ?
C02Z C02H C032 117.3(3) . . ?
C02Z C02H C031 120.6(3) . . ?
C032 C02H C031 122.0(3) . . ?
C01W C02I C01I 117.0(4) . . ?
C01W C02I C03B 120.3(4) . . ?
C01I C02I C03B 122.7(3) . . ?
C02R C02J C03E 120.6(4) . . ?
C02R C02J H02J 119.7 . . ?
C03E C02J H02J 119.7 . . ?
C025 C02K C041 120.8(4) . . ?
C025 C02K H02K 119.6 . . ?
C041 C02K H02K 119.6 . . ?
C042 C02L C02Z 119.6(3) . . ?
C042 C02L H02L 120.2 . . ?
C02Z C02L H02L 120.2 . . ?
N01C C02M N01B 102.7(3) . . ?
N01C C02M W001 128.4(2) . . ?
N01B C02M W001 128.6(2) . . ?
C01O C02N C01L 117.1(3) . . ?
C01O C02N C02Q 120.5(3) . . ?
C01L C02N C02Q 122.4(3) . . ?
C032 C02O C042 117.2(3) . . ?
C032 C02O C03R 123.3(3) . . ?
C042 C02O C03R 119.6(3) . . ?
C01L C02P C03D 117.0(3) . . ?
C01L C02P C055 122.9(3) . . ?
C03D C02P C055 120.1(3) . . ?
C04I C02Q C02N 113.3(3) . . ?
C04I C02Q C059 110.1(3) . . ?
C02N C02Q C059 110.2(3) . . ?
C04I C02Q H02Q 107.7 . . ?
C02N C02Q H02Q 107.7 . . ?
C059 C02Q H02Q 107.7 . . ?
N00W C02R C02J 123.4(4) . . ?
N00W C02R H02R 118.3 . . ?
C02J C02R H02R 118.3 . . ?
C05X C02S C04P 123.1(4) . . ?
C05X C02S N016 119.1(3) . . ?
C04P C02S N016 117.6(4) . . ?
C021 C02T C04S 116.5(4) . . ?
C021 C02T C058 121.7(3) . . ?
C04S C02T C058 121.8(4) . . ?
C036 C02U C03K 123.9(4) . . ?
C036 C02U N017 118.1(3) . . ?
C03K C02U N017 117.8(4) . . ?
C020 C02V C05I 112.4(3) . . ?
C020 C02V C06O 110.4(3) . . ?
C05I C02V C06O 110.9(4) . . ?
C020 C02V H02V 107.6 . . ?
C05I C02V H02V 107.6 . . ?
C06O C02V H02V 107.6 . . ?
C01R C02W C045 117.2(4) . . ?
C01R C02W C04Y 122.9(3) . . ?
C045 C02W C04Y 119.9(4) . . ?
C04X C02X C02F 121.6(4) . . ?
C04X C02X H02X 119.2 . . ?
C02F C02X H02X 119.2 . . ?
C04O C02Y N00X 106.9(3) . . ?
C04O C02Y H02Y 126.5 . . ?
N00X C02Y H02Y 126.5 . . ?
C02L C02Z C02H 121.3(3) . . ?
C02L C02Z H02Z 119.3 . . ?
C02H C02Z H02Z 119.3 . . ?
N013 C030 C035 124.4(4) . . ?
N013 C030 H030 117.8 . . ?
C035 C030 H030 117.8 . . ?
C02H C031 C051 112.6(3) . . ?
C02H C031 C06L 109.0(3) . . ?
C051 C031 C06L 110.8(4) . . ?
C02H C031 H031 108.1 . . ?
C051 C031 H031 108.1 . . ?
C06L C031 H031 108.1 . . ?
C02O C032 C02H 123.0(3) . . ?
C02O C032 N018 118.1(3) . . ?
C02H C032 N018 118.5(3) . . ?
C03F C033 C03E 120.7(4) . . ?
C03F C033 H033 119.7 . . ?
C03E C033 H033 119.7 . . ?
C03I C034 N017 107.6(3) . . ?
C03I C034 H034 126.2 . . ?
N017 C034 H034 126.2 . . ?
C030 C035 C022 120.0(4) . . ?
C030 C035 H035 120.0 . . ?
C022 C035 H035 120.0 . . ?
C05K C036 C02U 116.9(4) . . ?
C05K C036 C04U 120.1(4) . . ?
C02U C036 C04U 122.9(4) . . ?
N011 C037 C03L 124.1(4) . . ?
N011 C037 H037 118.0 . . ?
C03L C037 H037 118.0 . . ?
C044 C038 C05Q 123.9(4) . . ?
C044 C038 N01A 118.0(4) . . ?
C05Q C038 N01A 117.9(4) . . ?
C01K C039 C05V 111.1(3) . . ?
C01K C039 C040 111.8(3) . . ?
C05V C039 C040 110.0(3) . . ?
C01K C039 H039 107.9 . . ?
C05V C039 H039 107.9 . . ?
C040 C039 H039 107.9 . . ?
C01T C03A C05J 111.7(3) . . ?
C01T C03A C06K 109.9(3) . . ?
C05J C03A C06K 111.2(4) . . ?
C01T C03A H03A 108.0 . . ?
C05J C03A H03A 108.0 . . ?
C06K C03A H03A 108.0 . . ?
C02I C03B C052 111.3(3) . . ?
C02I C03B C05M 112.8(3) . . ?
C052 C03B C05M 110.4(4) . . ?
C02I C03B H03B 107.3 . . ?
C052 C03B H03B 107.3 . . ?
C05M C03B H03B 107.3 . . ?
C03J C03C C01K 120.9(4) . . ?
C03J C03C H03C 119.5 . . ?
C01K C03C H03C 119.5 . . ?
C03M C03D C02P 121.4(4) . . ?
C03M C03D H03D 119.3 . . ?
C02P C03D H03D 119.3 . . ?
N01E C03E C02J 122.6(4) . . ?
N01E C03E C033 122.4(4) . . ?
C02J C03E C033 115.0(3) . . ?
N00W C03F C033 123.9(4) . . ?
N00W C03F H03F 118.1 . . ?
C033 C03F H03F 118.1 . . ?
N00V C03G C029 124.4(3) . . ?
N00V C03G H03G 117.8 . . ?
C029 C03G H03G 117.8 . . ?
C01N C03H N00Y 106.6(3) . . ?
C01N C03H H03H 126.7 . . ?
N00Y C03H H03H 126.7 . . ?
C034 C03I N018 106.3(3) . . ?
C034 C03I H03I 126.9 . . ?
N018 C03I H03I 126.9 . . ?
C03C C03J C01W 120.8(4) . . ?
C03C C03J H03J 119.6 . . ?
C01W C03J H03J 119.6 . . ?
C02U C03K C03X 116.5(4) . . ?
C02U C03K C050 122.4(4) . . ?
C03X C03K C050 121.1(4) . . ?
C037 C03L C04T 119.9(4) . . ?
C037 C03L H03L 120.0 . . ?
C04T C03L H03L 120.0 . . ?
C03D C03M C01O 120.0(4) . . ?
C03D C03M H03M 120.0 . . ?
C01O C03M H03M 120.0 . . ?
N00V C03N C01Z 123.9(3) . . ?
N00V C03N H03N 118.1 . . ?
C01Z C03N H03N 118.1 . . ?
C01V C03O C04B 110.5(3) . . ?
C01V C03O C043 111.2(3) . . ?
C04B C03O C043 111.0(3) . . ?
C01V C03O H03O 108.0 . . ?
C04B C03O H03O 108.0 . . ?
C043 C03O H03O 108.0 . . ?
N01A C03P N016 102.2(3) . . ?
N01A C03P W006 128.7(3) . . ?
N016 C03P W006 128.5(3) . . ?
C03U C03Q C023 121.1(4) . . ?
C03U C03Q H03Q 119.4 . . ?
C023 C03Q H03Q 119.4 . . ?
C02O C03R C05T 109.8(3) . . ?
C02O C03R C061 111.3(3) . . ?
C05T C03R C061 111.2(4) . . ?
C02O C03R H03R 108.2 . . ?
C05T C03R H03R 108.2 . . ?
C061 C03R H03R 108.2 . . ?
C02D C03S C03T 120.0(3) . . ?
C02D C03S H03S 120.0 . . ?
C03T C03S H03S 120.0 . . ?
N015 C03T C03S 123.7(4) . . ?
N015 C03T C04Z 120.7(3) . . ?
C03S C03T C04Z 115.6(3) . . ?
C04E C03U C03Q 120.1(4) . . ?
C04E C03U H03U 119.9 . . ?
C03Q C03U H03U 119.9 . . ?
N012 C03V C047 124.1(4) . . ?
N012 C03V H03V 118.0 . . ?
C047 C03V H03V 118.0 . . ?
N011 C03W C02G 124.2(4) . . ?
N011 C03W H03W 117.9 . . ?
C02G C03W H03W 117.9 . . ?
C060 C03X C03K 121.4(4) . . ?
C060 C03X H03X 119.3 . . ?
C03K C03X H03X 119.3 . . ?
C01Y C03Y C04Q 121.1(4) . . ?
C01Y C03Y H03Y 119.5 . . ?
C04Q C03Y H03Y 119.5 . . ?
C01U C03Z C057 111.5(4) . . ?
C01U C03Z C05Y 109.6(4) . . ?
C057 C03Z C05Y 110.6(4) . . ?
C01U C03Z H03Z 108.3 . . ?
C057 C03Z H03Z 108.3 . . ?
C05Y C03Z H03Z 108.3 . . ?
C039 C040 H04A 109.5 . . ?
C039 C040 H04B 109.5 . . ?
H04A C040 H04B 109.5 . . ?
C039 C040 H04C 109.5 . . ?
H04A C040 H04C 109.5 . . ?
H04B C040 H04C 109.5 . . ?
C02K C041 C01U 120.9(4) . . ?
C02K C041 H041 119.6 . . ?
C01U C041 H041 119.6 . . ?
C02L C042 C02O 121.6(4) . . ?
C02L C042 H042 119.2 . . ?
C02O C042 H042 119.2 . . ?
C03O C043 H04D 109.5 . . ?
C03O C043 H04E 109.5 . . ?
H04D C043 H04E 109.5 . . ?
C03O C043 H04F 109.5 . . ?
H04D C043 H04F 109.5 . . ?
H04E C043 H04F 109.5 . . ?
C038 C044 C05N 116.8(4) . . ?
C038 C044 C04F 123.3(4) . . ?
C05N C044 C04F 119.8(4) . . ?
C054 C045 C02W 120.9(4) . . ?
C054 C045 H045 119.5 . . ?
C02W C045 H045 119.5 . . ?
N1 C046 C047 121.1(4) . . ?
N1 C046 C04A 123.0(4) . . ?
C047 C046 C04A 115.9(3) . . ?
C03V C047 C046 119.8(4) . . ?
C03V C047 H047 120.1 . . ?
C046 C047 H047 120.1 . . ?
C01Y C048 C06V 111.2(3) . . ?
C01Y C048 C06C 112.1(4) . . ?
C06V C048 C06C 110.8(4) . . ?
C01Y C048 H048 107.5 . . ?
C06V C048 H048 107.5 . . ?
C06C C048 H048 107.5 . . ?
C05B C049 N016 106.8(3) . . ?
C05B C049 H049 126.6 . . ?
N016 C049 H049 126.6 . . ?
C04W C04A C046 119.6(4) . . ?
C04W C04A H04G 120.2 . . ?
C046 C04A H04G 120.2 . . ?
C03O C04B H04H 109.5 . . ?
C03O C04B H04I 109.5 . . ?
H04H C04B H04I 109.5 . . ?
C03O C04B H04J 109.5 . . ?
H04H C04B H04J 109.5 . . ?
H04I C04B H04J 109.5 . . ?
C06Z C04C C076 111.0(4) . . ?
C06Z C04C C02F 111.8(3) . . ?
C076 C04C C02F 111.8(4) . . ?
C06Z C04C H04K 107.3 . . ?
C076 C04C H04K 107.3 . . ?
C02F C04C H04K 107.3 . . ?
C05G C04D C01R 116.9(4) . . ?
C05G C04D C05P 120.7(4) . . ?
C01R C04D C05P 122.4(4) . . ?
C03U C04E C01T 121.2(4) . . ?
C03U C04E H04L 119.4 . . ?
C01T C04E H04L 119.4 . . ?
C044 C04F C06A 111.5(4) . . ?
C044 C04F C06J 111.4(4) . . ?
C06A C04F C06J 110.5(4) . . ?
C044 C04F H04M 107.8 . . ?
C06A C04F H04M 107.8 . . ?
C06J C04F H04M 107.8 . . ?
N013 C04G C02E 123.6(4) . . ?
N013 C04G H04N 118.2 . . ?
C02E C04G H04N 118.2 . . ?
C04N C04H N01C 106.8(3) . . ?
C04N C04H H04O 126.6 . . ?
N01C C04H H04O 126.6 . . ?
C02Q C04I H04P 109.5 . . ?
C02Q C04I H04Q 109.5 . . ?
H04P C04I H04Q 109.5 . . ?
C02Q C04I H04R 109.5 . . ?
H04P C04I H04R 109.5 . . ?
H04Q C04I H04R 109.5 . . ?
C04Q C04J C02C 121.2(4) . . ?
C04Q C04J H04S 119.4 . . ?
C02C C04J H04S 119.4 . . ?
N00Z C04K C04Z 124.0(4) . . ?
N00Z C04K H04T 118.0 . . ?
C04Z C04K H04T 118.0 . . ?
C02C C04L C05Z 110.5(3) . . ?
C02C C04L C062 110.8(3) . . ?
C05Z C04L C062 111.4(4) . . ?
C02C C04L H04U 108.0 . . ?
C05Z C04L H04U 108.0 . . ?
C062 C04L H04U 108.0 . . ?
C04X C04M C01V 120.7(4) . . ?
C04X C04M H04V 119.6 . . ?
C01V C04M H04V 119.6 . . ?
C04H C04N N01B 106.4(3) . . ?
C04H C04N H04W 126.8 . . ?
N01B C04N H04W 126.8 . . ?
C02Y C04O N01G 107.4(3) . . ?
C02Y C04O H04X 126.3 . . ?
N01G C04O H04X 126.3 . . ?
C05S C04P C02S 117.3(4) . . ?
C05S C04P C06U 120.6(4) . . ?
C02S C04P C06U 122.1(4) . . ?
C04J C04Q C03Y 120.2(4) . . ?
C04J C04Q H04Y 119.9 . . ?
C03Y C04Q H04Y 119.9 . . ?
C05X C04R C05D 111.2(4) . . ?
C05X C04R C065 110.9(3) . . ?
C05D C04R C065 112.0(4) . . ?
C05X C04R H04Z 107.5 . . ?
C05D C04R H04Z 107.5 . . ?
C065 C04R H04Z 107.5 . . ?
C06F C04S C02T 120.9(4) . . ?
C06F C04S H010 119.5 . . ?
C02T C04S H010 119.5 . . ?
N2 C04T C02G 122.1(4) . . ?
N2 C04T C03L 122.3(4) . . ?
C02G C04T C03L 115.6(3) . . ?
C036 C04U C06M 112.9(4) . . ?
C036 C04U C06Y 109.0(4) . . ?
C06M C04U C06Y 111.1(4) . . ?
C036 C04U H011 107.9 . . ?
C06M C04U H011 107.9 . . ?
C06Y C04U H011 107.9 . . ?
N015 C04V H012 109.5 . . ?
N015 C04V H013 109.5 . . ?
H012 C04V H013 109.5 . . ?
N015 C04V H014 109.5 . . ?
H012 C04V H014 109.5 . . ?
H013 C04V H014 109.5 . . ?
N012 C04W C04A 124.3(4) . . ?
N012 C04W H015 117.9 . . ?
C04A C04W H015 117.9 . . ?
C02X C04X C04M 120.2(4) . . ?
C02X C04X H016 119.9 . . ?
C04M C04X H016 119.9 . . ?
C02W C04Y C05C 111.6(3) . . ?
C02W C04Y C06Q 110.6(3) . . ?
C05C C04Y C06Q 110.2(4) . . ?
C02W C04Y H017 108.1 . . ?
C05C C04Y H017 108.1 . . ?
C06Q C04Y H017 108.1 . . ?
C04K C04Z C03T 120.4(4) . . ?
C04K C04Z H018 119.8 . . ?
C03T C04Z H018 119.8 . . ?
C03K C050 C06X 111.2(4) . . ?
C03K C050 C06H 112.4(4) . . ?
C06X C050 C06H 110.2(4) . . ?
C03K C050 H050 107.6 . . ?
C06X C050 H050 107.6 . . ?
C06H C050 H050 107.6 . . ?
C031 C051 H05A 109.5 . . ?
C031 C051 H05B 109.5 . . ?
H05A C051 H05B 109.5 . . ?
C031 C051 H05C 109.5 . . ?
H05A C051 H05C 109.5 . . ?
H05B C051 H05C 109.5 . . ?
C03B C052 H05D 109.5 . . ?
C03B C052 H05E 109.5 . . ?
H05D C052 H05E 109.5 . . ?
C03B C052 H05F 109.5 . . ?
H05D C052 H05F 109.5 . . ?
H05E C052 H05F 109.5 . . ?
C023 C053 C06D 111.8(4) . . ?
C023 C053 C069 111.0(4) . . ?
C06D C053 C069 110.9(4) . . ?
C023 C053 H053 107.6 . . ?
C06D C053 H053 107.6 . . ?
C069 C053 H053 107.6 . . ?
C045 C054 C05G 120.5(4) . . ?
C045 C054 H054 119.7 . . ?
C05G C054 H054 119.7 . . ?
C02P C055 C05L 110.8(3) . . ?
C02P C055 C05W 110.9(3) . . ?
C05L C055 C05W 110.8(3) . . ?
C02P C055 H055 108.1 . . ?
C05L C055 H055 108.1 . . ?
C05W C055 H055 108.1 . . ?
N015 C056 H05G 109.5 . . ?
N015 C056 H05H 109.5 . . ?
H05G C056 H05H 109.5 . . ?
N015 C056 H05I 109.5 . . ?
H05G C056 H05I 109.5 . . ?
H05H C056 H05I 109.5 . . ?
C03Z C057 H05J 109.5 . . ?
C03Z C057 H05K 109.5 . . ?
H05J C057 H05K 109.5 . . ?
C03Z C057 H05L 109.5 . . ?
H05J C057 H05L 109.5 . . ?
H05K C057 H05L 109.5 . . ?
C02T C058 C05R 113.3(4) . . ?
C02T C058 C06N 110.1(3) . . ?
C05R C058 C06N 110.0(4) . . ?
C02T C058 H058 107.8 . . ?
C05R C058 H058 107.8 . . ?
C06N C058 H058 107.8 . . ?
C02Q C059 H05M 109.5 . . ?
C02Q C059 H05N 109.5 . . ?
H05M C059 H05N 109.5 . . ?
C02Q C059 H05O 109.5 . . ?
H05M C059 H05O 109.5 . . ?
H05N C059 H05O 109.5 . . ?
C06E C05A C021 116.8(4) . . ?
C06E C05A C070 120.5(4) . . ?
C021 C05A C070 122.7(4) . . ?
C049 C05B N01A 107.0(3) . . ?
C049 C05B H05P 126.5 . . ?
N01A C05B H05P 126.5 . . ?
C04Y C05C H05Q 109.5 . . ?
C04Y C05C H05R 109.5 . . ?
H05Q C05C H05R 109.5 . . ?
C04Y C05C H05S 109.5 . . ?
H05Q C05C H05S 109.5 . . ?
H05R C05C H05S 109.5 . . ?
C04R C05D H05T 109.5 . . ?
C04R C05D H05U 109.5 . . ?
H05T C05D H05U 109.5 . . ?
C04R C05D H05V 109.5 . . ?
H05T C05D H05V 109.5 . . ?
H05U C05D H05V 109.5 . . ?
N01D C05E H05W 109.5 . . ?
N01D C05E H05X 109.5 . . ?
H05W C05E H05X 109.5 . . ?
N01D C05E H05Y 109.5 . . ?
H05W C05E H05Y 109.5 . . ?
H05X C05E H05Y 109.5 . . ?
N01D C05F H05Z 109.5 . . ?
N01D C05F H019 109.5 . . ?
H05Z C05F H019 109.5 . . ?
N01D C05F H01A 109.5 . . ?
H05Z C05F H01A 109.5 . . ?
H019 C05F H01A 109.5 . . ?
C054 C05G C04D 121.0(4) . . ?
C054 C05G H01B 119.5 . . ?
C04D C05G H01B 119.5 . . ?
N2 C05H H01C 109.5 . . ?
N2 C05H H01D 109.5 . . ?
H01C C05H H01D 109.5 . . ?
N2 C05H H01E 109.5 . . ?
H01C C05H H01E 109.5 . . ?
H01D C05H H01E 109.5 . . ?
C02V C05I H01F 109.5 . . ?
C02V C05I H01G 109.5 . . ?
H01F C05I H01G 109.5 . . ?
C02V C05I H01H 109.5 . . ?
H01F C05I H01H 109.5 . . ?
H01G C05I H01H 109.5 . . ?
C03A C05J H01I 109.5 . . ?
C03A C05J H01J 109.5 . . ?
H01I C05J H01J 109.5 . . ?
C03A C05J H01K 109.5 . . ?
H01I C05J H01K 109.5 . . ?
H01J C05J H01K 109.5 . . ?
C060 C05K C036 120.9(4) . . ?
C060 C05K H01L 119.5 . . ?
C036 C05K H01L 119.5 . . ?
C055 C05L H01M 109.5 . . ?
C055 C05L H01P 109.5 . . ?
H01M C05L H01P 109.5 . . ?
C055 C05L H01R 109.5 . . ?
H01M C05L H01R 109.5 . . ?
H01P C05L H01R 109.5 . . ?
C03B C05M H01S 109.5 . . ?
C03B C05M H01T 109.5 . . ?
H01S C05M H01T 109.5 . . ?
C03B C05M H01U 109.5 . . ?
H01S C05M H01U 109.5 . . ?
H01T C05M H01U 109.5 . . ?
C06G C05N C044 120.6(5) . . ?
C06G C05N H01V 119.7 . . ?
C044 C05N H01V 119.7 . . ?
N01E C05O H01Y 109.5 . . ?
N01E C05O H020 109.5 . . ?
H01Y C05O H020 109.5 . . ?
N01E C05O H021 109.5 . . ?
H01Y C05O H021 109.5 . . ?
H020 C05O H021 109.5 . . ?
C06W C05P C04D 112.7(4) . . ?
C06W C05P C074 111.3(4) . . ?
C04D C05P C074 110.3(4) . . ?
C06W C05P H022 107.4 . . ?
C04D C05P H022 107.4 . . ?
C074 C05P H022 107.4 . . ?
C038 C05Q C063 116.7(4) . . ?
C038 C05Q C064 122.9(4) . . ?
C063 C05Q C064 120.4(4) . . ?
C058 C05R H023 109.5 . . ?
C058 C05R H024 109.5 . . ?
H023 C05R H024 109.5 . . ?
C058 C05R H026 109.5 . . ?
H023 C05R H026 109.5 . . ?
H024 C05R H026 109.5 . . ?
C06I C05S C04P 121.3(4) . . ?
C06I C05S H027 119.3 . . ?
C04P C05S H027 119.3 . . ?
C03R C05T H028 109.5 . . ?
C03R C05T H02A 109.5 . . ?
H028 C05T H02A 109.5 . . ?
C03R C05T H02B 109.5 . . ?
H028 C05T H02B 109.5 . . ?
H02A C05T H02B 109.5 . . ?
N01F C05U H02C 109.5 . . ?
N01F C05U H02F 109.5 . . ?
H02C C05U H02F 109.5 . . ?
N01F C05U H02H 109.5 . . ?
H02C C05U H02H 109.5 . . ?
H02F C05U H02H 109.5 . . ?
C039 C05V H02I 109.5 . . ?
C039 C05V H02M 109.5 . . ?
H02I C05V H02M 109.5 . . ?
C039 C05V H02N 109.5 . . ?
H02I C05V H02N 109.5 . . ?
H02M C05V H02N 109.5 . . ?
C055 C05W H02O 109.5 . . ?
C055 C05W H02P 109.5 . . ?
H02O C05W H02P 109.5 . . ?
C055 C05W H02S 109.5 . . ?
H02O C05W H02S 109.5 . . ?
H02P C05W H02S 109.5 . . ?
C02S C05X C06S 117.1(4) . . ?
C02S C05X C04R 123.0(3) . . ?
C06S C05X C04R 119.9(4) . . ?
C03Z C05Y H02T 109.5 . . ?
C03Z C05Y H02U 109.5 . . ?
H02T C05Y H02U 109.5 . . ?
C03Z C05Y H02W 109.5 . . ?
H02T C05Y H02W 109.5 . . ?
H02U C05Y H02W 109.5 . . ?
C04L C05Z H032 109.5 . . ?
C04L C05Z H036 109.5 . . ?
H032 C05Z H036 109.5 . . ?
C04L C05Z H038 109.5 . . ?
H032 C05Z H038 109.5 . . ?
H036 C05Z H038 109.5 . . ?
C03X C060 C05K 120.3(4) . . ?
C03X C060 H060 119.9 . . ?
C05K C060 H060 119.9 . . ?
C03R C061 H06A 109.5 . . ?
C03R C061 H06B 109.5 . . ?
H06A C061 H06B 109.5 . . ?
C03R C061 H06C 109.5 . . ?
H06A C061 H06C 109.5 . . ?
H06B C061 H06C 109.5 . . ?
C04L C062 H06D 109.5 . . ?
C04L C062 H06E 109.5 . . ?
H06D C062 H06E 109.5 . . ?
C04L C062 H06F 109.5 . . ?
H06D C062 H06F 109.5 . . ?
H06E C062 H06F 109.5 . . ?
C06G C063 C05Q 120.9(5) . . ?
C06G C063 H063 119.5 . . ?
C05Q C063 H063 119.5 . . ?
C05Q C064 C072 111.3(4) . . ?
C05Q C064 C071 113.4(4) . . ?
C072 C064 C071 109.7(4) . . ?
C05Q C064 H064 107.4 . . ?
C072 C064 H064 107.4 . . ?
C071 C064 H064 107.4 . . ?
C04R C065 H06G 109.5 . . ?
C04R C065 H06H 109.5 . . ?
H06G C065 H06H 109.5 . . ?
C04R C065 H06I 109.5 . . ?
H06G C065 H06I 109.5 . . ?
H06H C065 H06I 109.5 . . ?
N2 C066 H06J 109.5 . . ?
N2 C066 H06K 109.5 . . ?
H06J C066 H06K 109.5 . . ?
N2 C066 H06L 109.5 . . ?
H06J C066 H06L 109.5 . . ?
H06K C066 H06L 109.5 . . ?
N01E C067 H06M 109.5 . . ?
N01E C067 H06N 109.5 . . ?
H06M C067 H06N 109.5 . . ?
N01E C067 H06O 109.5 . . ?
H06M C067 H06O 109.5 . . ?
H06N C067 H06O 109.5 . . ?
C053 C069 H06P 109.5 . . ?
C053 C069 H06Q 109.5 . . ?
H06P C069 H06Q 109.5 . . ?
C053 C069 H06R 109.5 . . ?
H06P C069 H06R 109.5 . . ?
H06Q C069 H06R 109.5 . . ?
C04F C06A H06S 109.5 . . ?
C04F C06A H06T 109.5 . . ?
H06S C06A H06T 109.5 . . ?
C04F C06A H06U 109.5 . . ?
H06S C06A H06U 109.5 . . ?
H06T C06A H06U 109.5 . . ?
N01F C06B H06V 109.5 . . ?
N01F C06B H06W 109.5 . . ?
H06V C06B H06W 109.5 . . ?
N01F C06B H06X 109.5 . . ?
H06V C06B H06X 109.5 . . ?
H06W C06B H06X 109.5 . . ?
C048 C06C H06Y 109.5 . . ?
C048 C06C H06Z 109.5 . . ?
H06Y C06C H06Z 109.5 . . ?
C048 C06C H03E 109.5 . . ?
H06Y C06C H03E 109.5 . . ?
H06Z C06C H03E 109.5 . . ?
C053 C06D H03K 109.5 . . ?
C053 C06D H03P 109.5 . . ?
H03K C06D H03P 109.5 . . ?
C053 C06D H03T 109.5 . . ?
H03K C06D H03T 109.5 . . ?
H03P C06D H03T 109.5 . . ?
C06F C06E C05A 121.2(4) . . ?
C06F C06E H040 119.4 . . ?
C05A C06E H040 119.4 . . ?
C06E C06F C04S 120.6(4) . . ?
C06E C06F H043 119.7 . . ?
C04S C06F H043 119.7 . . ?
C063 C06G C05N 120.9(4) . . ?
C063 C06G H044 119.5 . . ?
C05N C06G H044 119.5 . . ?
C050 C06H H046 109.5 . . ?
C050 C06H H051 109.5 . . ?
H046 C06H H051 109.5 . . ?
C050 C06H H052 109.5 . . ?
H046 C06H H052 109.5 . . ?
H051 C06H H052 109.5 . . ?
C06S C06I C05S 119.5(4) . . ?
C06S C06I H056 120.3 . . ?
C05S C06I H056 120.3 . . ?
C04F C06J H057 109.5 . . ?
C04F C06J H059 109.5 . . ?
H057 C06J H059 109.5 . . ?
C04F C06J H061 109.5 . . ?
H057 C06J H061 109.5 . . ?
H059 C06J H061 109.5 . . ?
C03A C06K H062 109.5 . . ?
C03A C06K H065 109.5 . . ?
H062 C06K H065 109.5 . . ?
C03A C06K H066 109.5 . . ?
H062 C06K H066 109.5 . . ?
H065 C06K H066 109.5 . . ?
C031 C06L H067 109.5 . . ?
C031 C06L H068 109.5 . . ?
H067 C06L H068 109.5 . . ?
C031 C06L H069 109.5 . . ?
H067 C06L H069 109.5 . . ?
H068 C06L H069 109.5 . . ?
C04U C06M H070 109.5 . . ?
C04U C06M H071 109.5 . . ?
H070 C06M H071 109.5 . . ?
C04U C06M H072 109.5 . . ?
H070 C06M H072 109.5 . . ?
H071 C06M H072 109.5 . . ?
C058 C06N H073 109.5 . . ?
C058 C06N H074 109.5 . . ?
H073 C06N H074 109.5 . . ?
C058 C06N H075 109.5 . . ?
H073 C06N H075 109.5 . . ?
H074 C06N H075 109.5 . . ?
C02V C06O H076 109.5 . . ?
C02V C06O H077 109.5 . . ?
H076 C06O H077 109.5 . . ?
C02V C06O H078 109.5 . . ?
H076 C06O H078 109.5 . . ?
H077 C06O H078 109.5 . . ?
N1 C06P H079 109.5 . . ?
N1 C06P H07A 109.5 . . ?
H079 C06P H07A 109.5 . . ?
N1 C06P H07B 109.5 . . ?
H079 C06P H07B 109.5 . . ?
H07A C06P H07B 109.5 . . ?
C04Y C06Q H07C 109.5 . . ?
C04Y C06Q H07D 109.5 . . ?
H07C C06Q H07D 109.5 . . ?
C04Y C06Q H07E 109.5 . . ?
H07C C06Q H07E 109.5 . . ?
H07D C06Q H07E 109.5 . . ?
C06I C06S C05X 121.7(4) . . ?
C06I C06S H07F 119.1 . . ?
C05X C06S H07F 119.1 . . ?
N1 C06T H07G 109.5 . . ?
N1 C06T H07H 109.5 . . ?
H07G C06T H07H 109.5 . . ?
N1 C06T H07I 109.5 . . ?
H07G C06T H07I 109.5 . . ?
H07H C06T H07I 109.5 . . ?
C07C C06U C04P 112.2(5) . . ?
C07C C06U C077 111.9(5) . . ?
C04P C06U C077 111.3(5) . . ?
C07C C06U H07J 107.1 . . ?
C04P C06U H07J 107.1 . . ?
C077 C06U H07J 107.1 . . ?
C048 C06V H07K 109.5 . . ?
C048 C06V H07L 109.5 . . ?
H07K C06V H07L 109.5 . . ?
C048 C06V H07M 109.5 . . ?
H07K C06V H07M 109.5 . . ?
H07L C06V H07M 109.5 . . ?
C05P C06W H07N 109.5 . . ?
C05P C06W H07O 109.5 . . ?
H07N C06W H07O 109.5 . . ?
C05P C06W H07P 109.5 . . ?
H07N C06W H07P 109.5 . . ?
H07O C06W H07P 109.5 . . ?
C050 C06X H07Q 109.5 . . ?
C050 C06X H07R 109.5 . . ?
H07Q C06X H07R 109.5 . . ?
C050 C06X H07S 109.5 . . ?
H07Q C06X H07S 109.5 . . ?
H07R C06X H07S 109.5 . . ?
C04U C06Y H07T 109.5 . . ?
C04U C06Y H07U 109.5 . . ?
H07T C06Y H07U 109.5 . . ?
C04U C06Y H07V 109.5 . . ?
H07T C06Y H07V 109.5 . . ?
H07U C06Y H07V 109.5 . . ?
C04C C06Z H07W 109.5 . . ?
C04C C06Z H07X 109.5 . . ?
H07W C06Z H07X 109.5 . . ?
C04C C06Z H07Y 109.5 . . ?
H07W C06Z H07Y 109.5 . . ?
H07X C06Z H07Y 109.5 . . ?
C05A C070 C079 111.1(6) . . ?
C05A C070 C075 111.3(4) . . ?
C079 C070 C075 111.3(5) . . ?
C05A C070 H07Z 107.6 . . ?
C079 C070 H07Z 107.6 . . ?
C075 C070 H07Z 107.6 . . ?
C064 C071 H080 109.5 . . ?
C064 C071 H081 109.5 . . ?
H080 C071 H081 109.5 . . ?
C064 C071 H082 109.5 . . ?
H080 C071 H082 109.5 . . ?
H081 C071 H082 109.5 . . ?
C064 C072 H083 109.5 . . ?
C064 C072 H084 109.5 . . ?
H083 C072 H084 109.5 . . ?
C064 C072 H085 109.5 . . ?
H083 C072 H085 109.5 . . ?
H084 C072 H085 109.5 . . ?
C05P C074 H086 109.5 . . ?
C05P C074 H087 109.5 . . ?
H086 C074 H087 109.5 . . ?
C05P C074 H088 109.5 . . ?
H086 C074 H088 109.5 . . ?
H087 C074 H088 109.5 . . ?
C070 C075 H089 109.5 . . ?
C070 C075 H08A 109.5 . . ?
H089 C075 H08A 109.5 . . ?
C070 C075 H08B 109.5 . . ?
H089 C075 H08B 109.5 . . ?
H08A C075 H08B 109.5 . . ?
C04C C076 H08C 109.5 . . ?
C04C C076 H08D 109.5 . . ?
H08C C076 H08D 109.5 . . ?
C04C C076 H08E 109.5 . . ?
H08C C076 H08E 109.5 . . ?
H08D C076 H08E 109.5 . . ?
C06U C077 H08F 109.5 . . ?
C06U C077 H08G 109.5 . . ?
H08F C077 H08G 109.5 . . ?
C06U C077 H08H 109.5 . . ?
H08F C077 H08H 109.5 . . ?
H08G C077 H08H 109.5 . . ?
C070 C079 H08I 109.5 . . ?
C070 C079 H08J 109.5 . . ?
H08I C079 H08J 109.5 . . ?
C070 C079 H08K 109.5 . . ?
H08I C079 H08K 109.5 . . ?
H08J C079 H08K 109.5 . . ?
C06U C07C H08L 109.5 . . ?
C06U C07C H08M 109.5 . . ?
H08L C07C H08M 109.5 . . ?
C06U C07C H08N 109.5 . . ?
H08L C07C H08N 109.5 . . ?
H08M C07C H08N 109.5 . . ?
C6_1 C1_1 C2_1 120.0 . . ?
C6_1 C1_1 C7_1 120.0 . . ?
C2_1 C1_1 C7_1 120.0 . . ?
C1_1 C2_1 C3_1 120.0 . . ?
C1_1 C2_1 H2_1 120.0 . . ?
C3_1 C2_1 H2_1 120.0 . . ?
C2_1 C3_1 C4_1 120.0 . . ?
C2_1 C3_1 H3_1 120.0 . . ?
C4_1 C3_1 H3_1 120.0 . . ?
C5_1 C4_1 C3_1 120.0 . . ?
C5_1 C4_1 H4_1 120.0 . . ?
C3_1 C4_1 H4_1 120.0 . . ?
C4_1 C5_1 C6_1 120.0 . . ?
C4_1 C5_1 H5_1 120.0 . . ?
C6_1 C5_1 H5_1 120.0 . . ?
C1_1 C6_1 C5_1 120.0 . . ?
C1_1 C6_1 H6_1 120.0 . . ?
C5_1 C6_1 H6_1 120.0 . . ?
C1_1 C7_1 H7A_1 109.5 . . ?
C1_1 C7_1 H7B_1 109.5 . . ?
H7A_1 C7_1 H7B_1 109.5 . . ?
C1_1 C7_1 H7C_1 109.5 . . ?
H7A_1 C7_1 H7C_1 109.5 . . ?
H7B_1 C7_1 H7C_1 109.5 . . ?
C2_2 C1_2 C6_2 120.0 . . ?
C2_2 C1_2 C7_2 120.0 . . ?
C6_2 C1_2 C7_2 120.0 . . ?
C1_2 C2_2 C3_2 120.0 . . ?
C1_2 C2_2 H2_2 120.0 . . ?
C3_2 C2_2 H2_2 120.0 . . ?
C4_2 C3_2 C2_2 120.0 . . ?
C4_2 C3_2 H3_2 120.0 . . ?
C2_2 C3_2 H3_2 120.0 . . ?
C5_2 C4_2 C3_2 120.0 . . ?
C5_2 C4_2 H4_2 120.0 . . ?
C3_2 C4_2 H4_2 120.0 . . ?
C6_2 C5_2 C4_2 120.0 . . ?
C6_2 C5_2 H5_2 120.0 . . ?
C4_2 C5_2 H5_2 120.0 . . ?
C5_2 C6_2 C1_2 120.0 . . ?
C5_2 C6_2 H6_2 120.0 . . ?
C1_2 C6_2 H6_2 120.0 . . ?
C1_2 C7_2 H7A_2 109.5 . . ?
C1_2 C7_2 H7B_2 109.5 . . ?
H7A_2 C7_2 H7B_2 109.5 . . ?
C1_2 C7_2 H7C_2 109.5 . . ?
H7A_2 C7_2 H7C_2 109.5 . . ?
H7B_2 C7_2 H7C_2 109.5 . . ?
C6_10 C1_10 C2_10 121.4(6) . . ?
C6_10 C1_10 C7_10 121.2(7) . . ?
C2_10 C1_10 C7_10 117.3(6) . . ?
C3_10 C2_10 C1_10 118.1 . . ?
C3_10 C2_10 H2_10 121.0 . . ?
C1_10 C2_10 H2_10 121.0 . . ?
C2_10 C3_10 C4_10 118.8(5) . . ?
C2_10 C3_10 H3_10 120.6 . . ?
C4_10 C3_10 H3_10 120.6 . . ?
C5_10 C4_10 C3_10 121.0(7) . . ?
C5_10 C4_10 H4_10 119.5 . . ?
C3_10 C4_10 H4_10 119.5 . . ?
C6_10 C5_10 C4_10 118.6(8) . . ?
C6_10 C5_10 H5_10 120.7 . . ?
C4_10 C5_10 H5_10 120.7 . . ?
C1_10 C6_10 C5_10 121.9(8) . . ?
C1_10 C6_10 H6_10 119.1 . . ?
C5_10 C6_10 H6_10 119.1 . . ?
C1_10 C7_10 H7A_10 109.5 . . ?
C1_10 C7_10 H7B_10 109.5 . . ?
H7A_10 C7_10 H7B_10 109.5 . . ?
C1_10 C7_10 H7C_10 109.5 . . ?
H7A_10 C7_10 H7C_10 109.5 . . ?
H7B_10 C7_10 H7C_10 109.5 . . ?
C2_11 C1_11 C6_11 111.3(11) . . ?
C2_11 C1_11 C7_11 128.1(11) . . ?
C6_11 C1_11 C7_11 120.4(12) . . ?
C3_11 C2_11 C1_11 128.2 . . ?
C3_11 C2_11 H2_11 115.9 . . ?
C1_11 C2_11 H2_11 115.9 . . ?
C2_11 C3_11 C4_11 112.5(11) . . ?
C2_11 C3_11 H3_11 123.7 . . ?
C4_11 C3_11 H3_11 123.7 . . ?
C5_11 C4_11 C3_11 119.0(17) . . ?
C5_11 C4_11 H4_11 120.5 . . ?
C3_11 C4_11 H4_11 120.5 . . ?
C4_11 C5_11 C6_11 122(2) . . ?
C4_11 C5_11 H5_11 119.1 . . ?
C6_11 C5_11 H5_11 119.1 . . ?
C5_11 C6_11 C1_11 126.7(17) . . ?
C5_11 C6_11 H6_11 116.6 . . ?
C1_11 C6_11 H6_11 116.6 . . ?
C1_11 C7_11 H7A_11 109.5 . . ?
C1_11 C7_11 H7B_11 109.5 . . ?
H7A_11 C7_11 H7B_11 109.5 . . ?
C1_11 C7_11 H7C_11 109.5 . . ?
H7A_11 C7_11 H7C_11 109.5 . . ?
H7B_11 C7_11 H7C_11 109.5 . . ?

loop_
_geom_bond_atom_site_label_1
_geom_bond_atom_site_label_2
_geom_bond_distance
_geom_bond_site_symmetry_2
_geom_bond_publ_flag
W001 N00V 2.216(3) . ?
W001 C02M 2.230(3) . ?
W001 Cl0D 2.3310(8) . ?
W001 Cl0I 2.3487(9) . ?
W001 Cl0A 2.3546(8) . ?
W001 Cl08 2.3563(8) . ?
N1 C046 1.352(5) . ?
N1 C06P 1.450(6) . ?
N1 C06T 1.452(6) . ?
N2 C04T 1.344(5) . ?
N2 C05H 1.447(6) . ?
N2 C066 1.455(6) . ?
W002 N00W 2.218(3) . ?
W002 C027 2.239(3) . ?
W002 Cl0P 2.3275(9) . ?
W002 Cl0H 2.3378(8) . ?
W002 Cl0U 2.3434(10) . ?
W002 Cl07 2.3603(8) . ?
W003 N011 2.208(3) . ?
W003 C02A 2.233(3) . ?
W003 Cl0M 2.3340(9) . ?
W003 Cl0T 2.3504(9) . ?
W003 Cl0J 2.3524(9) . ?
W003 Cl0Q 2.3543(9) . ?
W004 N013 2.216(3) . ?
W004 C026 2.224(3) . ?
W004 Cl0C 2.3318(8) . ?
W004 Cl0F 2.3466(9) . ?
W004 Cl0K 2.3515(8) . ?
W004 Cl0G 2.3603(9) . ?
W005 N012 2.219(3) . ?
W005 C02B 2.225(3) . ?
W005 Cl0L 2.3292(9) . ?
W005 Cl0S 2.3477(9) . ?
W005 Cl0O 2.3503(9) . ?
W005 Cl0N 2.3583(9) . ?
W006 N00Z 2.212(3) . ?
W006 C03P 2.218(3) . ?
W006 Cl0B 2.3310(8) . ?
W006 Cl0E 2.3482(8) . ?
W006 Cl0R 2.3522(9) . ?
W006 Cl09 2.3582(9) . ?
N00V C03G 1.350(4) . ?
N00V C03N 1.357(4) . ?
N00W C02R 1.345(5) . ?
N00W C03F 1.357(5) . ?
N00X C02B 1.372(5) . ?
N00X C02Y 1.393(4) . ?
N00X C01S 1.445(5) . ?
N00Y C02A 1.370(4) . ?
N00Y C03H 1.399(4) . ?
N00Y C01I 1.449(5) . ?
N00Z C04K 1.347(5) . ?
N00Z C02D 1.356(5) . ?
N010 C026 1.370(4) . ?
N010 C01X 1.380(5) . ?
N010 C024 1.458(4) . ?
N011 C037 1.343(5) . ?
N011 C03W 1.349(5) . ?
N012 C03V 1.340(5) . ?
N012 C04W 1.344(5) . ?
N013 C030 1.345(5) . ?
N013 C04G 1.354(5) . ?
N014 C02A 1.375(4) . ?
N014 C01N 1.386(4) . ?
N014 C01L 1.454(4) . ?
N015 C03T 1.348(5) . ?
N015 C056 1.455(5) . ?
N015 C04V 1.459(5) . ?
N016 C03P 1.378(5) . ?
N016 C049 1.382(5) . ?
N016 C02S 1.457(5) . ?
N017 C027 1.372(4) . ?
N017 C034 1.383(5) . ?
N017 C02U 1.457(5) . ?
N018 C027 1.376(5) . ?
N018 C03I 1.397(5) . ?
N018 C032 1.447(4) . ?
N019 C026 1.377(4) . ?
N019 C01Q 1.387(4) . ?
N019 C01P 1.448(4) . ?
N01A C03P 1.369(5) . ?
N01A C05B 1.387(5) . ?
N01A C038 1.454(5) . ?
N01B C02M 1.370(5) . ?
N01B C04N 1.385(5) . ?
N01B C021 1.456(5) . ?
N01C C02M 1.367(5) . ?
N01C C04H 1.386(5) . ?
N01C C01R 1.453(5) . ?
N01D C028 1.340(5) . ?
N01D C05F 1.455(5) . ?
N01D C05E 1.457(5) . ?
N01E C03E 1.348(5) . ?
N01E C05O 1.453(6) . ?
N01E C067 1.456(6) . ?
N01F C022 1.354(5) . ?
N01F C06B 1.451(6) . ?
N01F C05U 1.454(6) . ?
N01G C02B 1.374(4) . ?
N01G C04O 1.391(5) . ?
N01G C01M 1.454(5) . ?
C01I C01K 1.400(5) . ?
C01I C02I 1.402(6) . ?
C01K C03C 1.401(5) . ?
C01K C039 1.517(6) . ?
C01L C02P 1.393(5) . ?
C01L C02N 1.401(5) . ?
C01M C01V 1.393(5) . ?
C01M C02F 1.398(5) . ?
C01N C03H 1.332(5) . ?
C01N H01N 0.9500 . ?
C01O C03M 1.387(6) . ?
C01O C02N 1.400(5) . ?
C01O H01O 0.9500 . ?
C01P C01Y 1.394(5) . ?
C01P C02C 1.405(5) . ?
C01Q C01X 1.342(5) . ?
C01Q H01Q 0.9500 . ?
C01R C02W 1.391(5) . ?
C01R C04D 1.406(6) . ?
C01S C020 1.400(5) . ?
C01S C01U 1.404(5) . ?
C01T C024 1.391(5) . ?
C01T C04E 1.393(5) . ?
C01T C03A 1.523(5) . ?
C01U C041 1.397(6) . ?
C01U C03Z 1.515(6) . ?
C01V C04M 1.402(5) . ?
C01V C03O 1.521(5) . ?
C01W C03J 1.390(6) . ?
C01W C02I 1.398(5) . ?
C01W H01W 0.9500 . ?
C01X H01X 0.9500 . ?
C01Y C03Y 1.386(5) . ?
C01Y C048 1.521(5) . ?
C01Z C03N 1.379(5) . ?
C01Z C028 1.410(5) . ?
C01Z H01Z 0.9500 . ?
C020 C025 1.402(5) . ?
C020 C02V 1.515(5) . ?
C021 C05A 1.393(6) . ?
C021 C02T 1.394(6) . ?
C022 C02E 1.402(6) . ?
C022 C035 1.415(6) . ?
C023 C03Q 1.392(5) . ?
C023 C024 1.402(5) . ?
C023 C053 1.512(6) . ?
C025 C02K 1.379(6) . ?
C025 H025 0.9500 . ?
C028 C029 1.424(5) . ?
C029 C03G 1.371(5) . ?
C029 H029 0.9500 . ?
C02C C04J 1.390(5) . ?
C02C C04L 1.519(5) . ?
C02D C03S 1.377(5) . ?
C02D H02D 0.9500 . ?
C02E C04G 1.377(5) . ?
C02E H02E 0.9500 . ?
C02F C02X 1.393(6) . ?
C02F C04C 1.522(6) . ?
C02G C03W 1.373(5) . ?
C02G C04T 1.416(6) . ?
C02G H02G 0.9500 . ?
C02H C02Z 1.393(5) . ?
C02H C032 1.399(5) . ?
C02H C031 1.520(5) . ?
C02I C03B 1.521(5) . ?
C02J C02R 1.382(5) . ?
C02J C03E 1.410(5) . ?
C02J H02J 0.9500 . ?
C02K C041 1.382(6) . ?
C02K H02K 0.9500 . ?
C02L C042 1.382(6) . ?
C02L C02Z 1.386(6) . ?
C02L H02L 0.9500 . ?
C02N C02Q 1.518(5) . ?
C02O C032 1.393(5) . ?
C02O C042 1.395(5) . ?
C02O C03R 1.521(5) . ?
C02P C03D 1.400(5) . ?
C02P C055 1.514(5) . ?
C02Q C04I 1.517(5) . ?
C02Q C059 1.530(5) . ?
C02Q H02Q 1.0000 . ?
C02R H02R 0.9500 . ?
C02S C05X 1.387(6) . ?
C02S C04P 1.394(6) . ?
C02T C04S 1.401(6) . ?
C02T C058 1.510(6) . ?
C02U C036 1.393(6) . ?
C02U C03K 1.394(6) . ?
C02V C05I 1.531(6) . ?
C02V C06O 1.536(6) . ?
C02V H02V 1.0000 . ?
C02W C045 1.401(5) . ?
C02W C04Y 1.519(6) . ?
C02X C04X 1.380(6) . ?
C02X H02X 0.9500 . ?
C02Y C04O 1.326(6) . ?
C02Y H02Y 0.9500 . ?
C02Z H02Z 0.9500 . ?
C030 C035 1.370(5) . ?
C030 H030 0.9500 . ?
C031 C051 1.524(5) . ?
C031 C06L 1.532(6) . ?
C031 H031 1.0000 . ?
C033 C03F 1.363(5) . ?
C033 C03E 1.415(6) . ?
C033 H033 0.9500 . ?
C034 C03I 1.339(6) . ?
C034 H034 0.9500 . ?
C035 H035 0.9500 . ?
C036 C05K 1.393(6) . ?
C036 C04U 1.516(6) . ?
C037 C03L 1.379(5) . ?
C037 H037 0.9500 . ?
C038 C044 1.394(6) . ?
C038 C05Q 1.396(6) . ?
C039 C05V 1.530(6) . ?
C039 C040 1.534(5) . ?
C039 H039 1.0000 . ?
C03A C05J 1.529(6) . ?
C03A C06K 1.534(6) . ?
C03A H03A 1.0000 . ?
C03B C052 1.530(6) . ?
C03B C05M 1.535(6) . ?
C03B H03B 1.0000 . ?
C03C C03J 1.375(6) . ?
C03C H03C 0.9500 . ?
C03D C03M 1.386(6) . ?
C03D H03D 0.9500 . ?
C03F H03F 0.9500 . ?
C03G H03G 0.9500 . ?
C03H H03H 0.9500 . ?
C03I H03I 0.9500 . ?
C03J H03J 0.9500 . ?
C03K C03X 1.398(6) . ?
C03K C050 1.520(7) . ?
C03L C04T 1.416(6) . ?
C03L H03L 0.9500 . ?
C03M H03M 0.9500 . ?
C03N H03N 0.9500 . ?
C03O C04B 1.529(5) . ?
C03O C043 1.535(5) . ?
C03O H03O 1.0000 . ?
C03Q C03U 1.389(6) . ?
C03Q H03Q 0.9500 . ?
C03R C05T 1.534(6) . ?
C03R C061 1.539(6) . ?
C03R H03R 1.0000 . ?
C03S C03T 1.406(5) . ?
C03S H03S 0.9500 . ?
C03T C04Z 1.415(5) . ?
C03U C04E 1.383(6) . ?
C03U H03U 0.9500 . ?
C03V C047 1.380(5) . ?
C03V H03V 0.9500 . ?
C03W H03W 0.9500 . ?
C03X C060 1.375(8) . ?
C03X H03X 0.9500 . ?
C03Y C04Q 1.387(6) . ?
C03Y H03Y 0.9500 . ?
C03Z C057 1.525(6) . ?
C03Z C05Y 1.543(6) . ?
C03Z H03Z 1.0000 . ?
C040 H04A 0.9800 . ?
C040 H04B 0.9800 . ?
C040 H04C 0.9800 . ?
C041 H041 0.9500 . ?
C042 H042 0.9500 . ?
C043 H04D 0.9800 . ?
C043 H04E 0.9800 . ?
C043 H04F 0.9800 . ?
C044 C05N 1.407(6) . ?
C044 C04F 1.517(6) . ?
C045 C054 1.382(7) . ?
C045 H045 0.9500 . ?
C046 C047 1.410(6) . ?
C046 C04A 1.416(6) . ?
C047 H047 0.9500 . ?
C048 C06V 1.524(7) . ?
C048 C06C 1.534(6) . ?
C048 H048 1.0000 . ?
C049 C05B 1.332(6) . ?
C049 H049 0.9500 . ?
C04A C04W 1.377(5) . ?
C04A H04G 0.9500 . ?
C04B H04H 0.9800 . ?
C04B H04I 0.9800 . ?
C04B H04J 0.9800 . ?
C04C C06Z 1.521(6) . ?
C04C C076 1.522(6) . ?
C04C H04K 1.0000 . ?
C04D C05G 1.399(6) . ?
C04D C05P 1.524(6) . ?
C04E H04L 0.9500 . ?
C04F C06A 1.534(6) . ?
C04F C06J 1.545(6) . ?
C04F H04M 1.0000 . ?
C04G H04N 0.9500 . ?
C04H C04N 1.345(6) . ?
C04H H04O 0.9500 . ?
C04I H04P 0.9800 . ?
C04I H04Q 0.9800 . ?
C04I H04R 0.9800 . ?
C04J C04Q 1.382(6) . ?
C04J H04S 0.9500 . ?
C04K C04Z 1.370(5) . ?
C04K H04T 0.9500 . ?
C04L C05Z 1.535(6) . ?
C04L C062 1.535(6) . ?
C04L H04U 1.0000 . ?
C04M C04X 1.382(6) . ?
C04M H04V 0.9500 . ?
C04N H04W 0.9500 . ?
C04O H04X 0.9500 . ?
C04P C05S 1.392(6) . ?
C04P C06U 1.519(7) . ?
C04Q H04Y 0.9500 . ?
C04R C05X 1.509(6) . ?
C04R C05D 1.535(6) . ?
C04R C065 1.536(6) . ?
C04R H04Z 1.0000 . ?
C04S C06F 1.381(7) . ?
C04S H010 0.9500 . ?
C04U C06M 1.524(7) . ?
C04U C06Y 1.533(6) . ?
C04U H011 1.0000 . ?
C04V H012 0.9800 . ?
C04V H013 0.9800 . ?
C04V H014 0.9800 . ?
C04W H015 0.9500 . ?
C04X H016 0.9500 . ?
C04Y C05C 1.529(6) . ?
C04Y C06Q 1.541(6) . ?
C04Y H017 1.0000 . ?
C04Z H018 0.9500 . ?
C050 C06X 1.534(7) . ?
C050 C06H 1.535(6) . ?
C050 H050 1.0000 . ?
C051 H05A 0.9800 . ?
C051 H05B 0.9800 . ?
C051 H05C 0.9800 . ?
C052 H05D 0.9800 . ?
C052 H05E 0.9800 . ?
C052 H05F 0.9800 . ?
C053 C06D 1.529(6) . ?
C053 C069 1.537(6) . ?
C053 H053 1.0000 . ?
C054 C05G 1.384(7) . ?
C054 H054 0.9500 . ?
C055 C05L 1.532(5) . ?
C055 C05W 1.534(6) . ?
C055 H055 1.0000 . ?
C056 H05G 0.9800 . ?
C056 H05H 0.9800 . ?
C056 H05I 0.9800 . ?
C057 H05J 0.9800 . ?
C057 H05K 0.9800 . ?
C057 H05L 0.9800 . ?
C058 C05R 1.520(6) . ?
C058 C06N 1.528(6) . ?
C058 H058 1.0000 . ?
C059 H05M 0.9800 . ?
C059 H05N 0.9800 . ?
C059 H05O 0.9800 . ?
C05A C06E 1.390(7) . ?
C05A C070 1.510(7) . ?
C05B H05P 0.9500 . ?
C05C H05Q 0.9800 . ?
C05C H05R 0.9800 . ?
C05C H05S 0.9800 . ?
C05D H05T 0.9800 . ?
C05D H05U 0.9800 . ?
C05D H05V 0.9800 . ?
C05E H05W 0.9800 . ?
C05E H05X 0.9800 . ?
C05E H05Y 0.9800 . ?
C05F H05Z 0.9800 . ?
C05F H019 0.9800 . ?
C05F H01A 0.9800 . ?
C05G H01B 0.9500 . ?
C05H H01C 0.9800 . ?
C05H H01D 0.9800 . ?
C05H H01E 0.9800 . ?
C05I H01F 0.9800 . ?
C05I H01G 0.9800 . ?
C05I H01H 0.9800 . ?
C05J H01I 0.9800 . ?
C05J H01J 0.9800 . ?
C05J H01K 0.9800 . ?
C05K C060 1.388(7) . ?
C05K H01L 0.9500 . ?
C05L H01M 0.9800 . ?
C05L H01P 0.9800 . ?
C05L H01R 0.9800 . ?
C05M H01S 0.9800 . ?
C05M H01T 0.9800 . ?
C05M H01U 0.9800 . ?
C05N C06G 1.381(7) . ?
C05N H01V 0.9500 . ?
C05O H01Y 0.9800 . ?
C05O H020 0.9800 . ?
C05O H021 0.9800 . ?
C05P C06W 1.516(7) . ?
C05P C074 1.533(7) . ?
C05P H022 1.0000 . ?
C05Q C063 1.403(6) . ?
C05Q C064 1.522(7) . ?
C05R H023 0.9800 . ?
C05R H024 0.9800 . ?
C05R H026 0.9800 . ?
C05S C06I 1.389(7) . ?
C05S H027 0.9500 . ?
C05T H028 0.9800 . ?
C05T H02A 0.9800 . ?
C05T H02B 0.9800 . ?
C05U H02C 0.9800 . ?
C05U H02F 0.9800 . ?
C05U H02H 0.9800 . ?
C05V H02I 0.9800 . ?
C05V H02M 0.9800 . ?
C05V H02N 0.9800 . ?
C05W H02O 0.9800 . ?
C05W H02P 0.9800 . ?
C05W H02S 0.9800 . ?
C05X C06S 1.401(6) . ?
C05Y H02T 0.9800 . ?
C05Y H02U 0.9800 . ?
C05Y H02W 0.9800 . ?
C05Z H032 0.9800 . ?
C05Z H036 0.9800 . ?
C05Z H038 0.9800 . ?
C060 H060 0.9500 . ?
C061 H06A 0.9800 . ?
C061 H06B 0.9800 . ?
C061 H06C 0.9800 . ?
C062 H06D 0.9800 . ?
C062 H06E 0.9800 . ?
C062 H06F 0.9800 . ?
C063 C06G 1.379(8) . ?
C063 H063 0.9500 . ?
C064 C072 1.527(7) . ?
C064 C071 1.535(7) . ?
C064 H064 1.0000 . ?
C065 H06G 0.9800 . ?
C065 H06H 0.9800 . ?
C065 H06I 0.9800 . ?
C066 H06J 0.9800 . ?
C066 H06K 0.9800 . ?
C066 H06L 0.9800 . ?
C067 H06M 0.9800 . ?
C067 H06N 0.9800 . ?
C067 H06O 0.9800 . ?
C069 H06P 0.9800 . ?
C069 H06Q 0.9800 . ?
C069 H06R 0.9800 . ?
C06A H06S 0.9800 . ?
C06A H06T 0.9800 . ?
C06A H06U 0.9800 . ?
C06B H06V 0.9800 . ?
C06B H06W 0.9800 . ?
C06B H06X 0.9800 . ?
C06C H06Y 0.9800 . ?
C06C H06Z 0.9800 . ?
C06C H03E 0.9800 . ?
C06D H03K 0.9800 . ?
C06D H03P 0.9800 . ?
C06D H03T 0.9800 . ?
C06E C06F 1.377(8) . ?
C06E H040 0.9500 . ?
C06F H043 0.9500 . ?
C06G H044 0.9500 . ?
C06H H046 0.9800 . ?
C06H H051 0.9800 . ?
C06H H052 0.9800 . ?
C06I C06S 1.370(7) . ?
C06I H056 0.9500 . ?
C06J H057 0.9800 . ?
C06J H059 0.9800 . ?
C06J H061 0.9800 . ?
C06K H062 0.9800 . ?
C06K H065 0.9800 . ?
C06K H066 0.9800 . ?
C06L H067 0.9800 . ?
C06L H068 0.9800 . ?
C06L H069 0.9800 . ?
C06M H070 0.9800 . ?
C06M H071 0.9800 . ?
C06M H072 0.9800 . ?
C06N H073 0.9800 . ?
C06N H074 0.9800 . ?
C06N H075 0.9800 . ?
C06O H076 0.9800 . ?
C06O H077 0.9800 . ?
C06O H078 0.9800 . ?
C06P H079 0.9800 . ?
C06P H07A 0.9800 . ?
C06P H07B 0.9800 . ?
C06Q H07C 0.9800 . ?
C06Q H07D 0.9800 . ?
C06Q H07E 0.9800 . ?
C06S H07F 0.9500 . ?
C06T H07G 0.9800 . ?
C06T H07H 0.9800 . ?
C06T H07I 0.9800 . ?
C06U C07C 1.515(8) . ?
C06U C077 1.532(9) . ?
C06U H07J 1.0000 . ?
C06V H07K 0.9800 . ?
C06V H07L 0.9800 . ?
C06V H07M 0.9800 . ?
C06W H07N 0.9800 . ?
C06W H07O 0.9800 . ?
C06W H07P 0.9800 . ?
C06X H07Q 0.9800 . ?
C06X H07R 0.9800 . ?
C06X H07S 0.9800 . ?
C06Y H07T 0.9800 . ?
C06Y H07U 0.9800 . ?
C06Y H07V 0.9800 . ?
C06Z H07W 0.9800 . ?
C06Z H07X 0.9800 . ?
C06Z H07Y 0.9800 . ?
C070 C079 1.523(9) . ?
C070 C075 1.531(8) . ?
C070 H07Z 1.0000 . ?
C071 H080 0.9800 . ?
C071 H081 0.9800 . ?
C071 H082 0.9800 . ?
C072 H083 0.9800 . ?
C072 H084 0.9800 . ?
C072 H085 0.9800 . ?
C074 H086 0.9800 . ?
C074 H087 0.9800 . ?
C074 H088 0.9800 . ?
C075 H089 0.9800 . ?
C075 H08A 0.9800 . ?
C075 H08B 0.9800 . ?
C076 H08C 0.9800 . ?
C076 H08D 0.9800 . ?
C076 H08E 0.9800 . ?
C077 H08F 0.9800 . ?
C077 H08G 0.9800 . ?
C077 H08H 0.9800 . ?
C079 H08I 0.9800 . ?
C079 H08J 0.9800 . ?
C079 H08K 0.9800 . ?
C07C H08L 0.9800 . ?
C07C H08M 0.9800 . ?
C07C H08N 0.9800 . ?
C1_1 C6_1 1.4000 . ?
C1_1 C2_1 1.4000 . ?
C1_1 C7_1 1.5200 . ?
C2_1 C3_1 1.4000 . ?
C2_1 H2_1 0.9500 . ?
C3_1 C4_1 1.4000 . ?
C3_1 H3_1 0.9500 . ?
C4_1 C5_1 1.4000 . ?
C4_1 H4_1 0.9500 . ?
C5_1 C6_1 1.4000 . ?
C5_1 H5_1 0.9500 . ?
C6_1 H6_1 0.9500 . ?
C7_1 H7A_1 0.9800 . ?
C7_1 H7B_1 0.9800 . ?
C7_1 H7C_1 0.9800 . ?
C1_2 C2_2 1.4000 . ?
C1_2 C6_2 1.4000 . ?
C1_2 C7_2 1.5199 . ?
C2_2 C3_2 1.4000 . ?
C2_2 H2_2 0.9500 . ?
C3_2 C4_2 1.4000 . ?
C3_2 H3_2 0.9500 . ?
C4_2 C5_2 1.4000 . ?
C4_2 H4_2 0.9500 . ?
C5_2 C6_2 1.3999 . ?
C5_2 H5_2 0.9500 . ?
C6_2 H6_2 0.9500 . ?
C7_2 H7A_2 0.9800 . ?
C7_2 H7B_2 0.9800 . ?
C7_2 H7C_2 0.9800 . ?
C1_10 C6_10 1.354(13) . ?
C1_10 C2_10 1.4000 . ?
C1_10 C7_10 1.538(10) . ?
C2_10 C3_10 1.3847 . ?
C2_10 H2_10 0.9500 . ?
C3_10 C4_10 1.424(10) . ?
C3_10 H3_10 0.9500 . ?
C4_10 C5_10 1.377(12) . ?
C4_10 H4_10 0.9500 . ?
C5_10 C6_10 1.356(15) . ?
C5_10 H5_10 0.9500 . ?
C6_10 H6_10 0.9500 . ?
C7_10 H7A_10 0.9800 . ?
C7_10 H7B_10 0.9800 . ?
C7_10 H7C_10 0.9800 . ?
C1_11 C2_11 1.4000 . ?
C1_11 C6_11 1.40(2) . ?
C1_11 C7_11 1.459(18) . ?
C2_11 C3_11 1.3944 . ?
C2_11 H2_11 0.9500 . ?
C3_11 C4_11 1.54(3) . ?
C3_11 H3_11 0.9500 . ?
C4_11 C5_11 1.33(3) . ?
C4_11 H4_11 0.9500 . ?
C5_11 C6_11 1.33(3) . ?
C5_11 H5_11 0.9500 . ?
C6_11 H6_11 0.9500 . ?
C7_11 H7A_11 0.9800 . ?
C7_11 H7B_11 0.9800 . ?
C7_11 H7C_11 0.9800 . ?
